data_1567344
loop_
_publ_author_name
'Zou, Yalu'
'Chen, Hongbin'
'Bi, Xingqi'
'Xu, Xiaoyun'
'Wang, Hebin'
'Lin, Menglu'
'Ma, Zaifei'
'Zhang, Mingtao'
'Li, Chenxi'
'Wan, Xiangjian'
'Long, Guankui'
'Zhaoyang, Yao'
'Chen, Yongsheng'

_publ_section_title
;
 Peripheral halogenation engineering controls molecular stacking to enable
 highly efficient organic solar cells
;
_journal_issue 8
_journal_name_full 'Energy &amp; Environmental Science'
_journal_page_first 3519
_journal_page_last 3533
_journal_paper_doi 10.1039/D2EE01340A
_journal_volume 15
_journal_year 2022
_chemical_absolute_configuration unk
_chemical_formula_moiety 'C104 H120 Cl4 F2 N8 O2 S4'
_chemical_formula_sum 'C104 H120 Cl4 F2 N8 O2 S4'
_chemical_formula_weight 1822.11
_space_group_crystal_system trigonal
_space_group_IT_number 161
_space_group_name_Hall 'R 3 -2"c'
_space_group_name_H-M_alt 'R 3 c :H'
_atom_sites_solution_hydrogens mixed
_atom_sites_solution_primary direct
_audit_creation_date 2021-12-24
_audit_creation_method
;
Olex2 1.5
(compiled 2021.12.09 svn.r5202d8cf for OlexSys, GUI svn.r6439)
;
_cell_angle_alpha 90
_cell_angle_beta 90
_cell_angle_gamma 120
_cell_formula_units_Z 18
_cell_length_a 41.303(4)
_cell_length_b 41.303(4)
_cell_length_c 32.517(4)
_cell_measurement_reflns_used 9891
_cell_measurement_temperature 173.00
_cell_measurement_theta_max 50.82
_cell_measurement_theta_min 3.08
_cell_volume 48040(9)
_computing_cell_refinement 'SAINT V8.40B (Bruker, 2019)'
_computing_data_collection 'Bruker BIS V6.2.14'
_computing_data_reduction 'SAINT V8.40B (Bruker, 2019)'
_computing_molecular_graphics 'Olex2 1.5 (Dolomanov et al., 2009)'
_computing_publication_material 'Olex2 1.5 (Dolomanov et al., 2009)'
_computing_structure_refinement 'SHELXL 2018/3 (Sheldrick, 2015)'
_computing_structure_solution 'XS  (Sheldrick, 2008)'
_diffrn_ambient_temperature 173.00
_diffrn_detector CPAD
_diffrn_detector_area_resol_mean 7.41
_diffrn_detector_type 'Bruker PHOTON III'
_diffrn_measured_fraction_theta_full 1.000
_diffrn_measured_fraction_theta_max 0.991
_diffrn_measurement_device 'four-circle diffractometer'
_diffrn_measurement_device_type 'Bruker D8 VENTURE Metaljet PHOTON III'
_diffrn_measurement_method '\w and \f shutterless scans'
_diffrn_measurement_specimen_support 'nylon loop'
_diffrn_radiation_monochromator 'Helios Multi-layer Optic'
_diffrn_radiation_probe x-ray
_diffrn_radiation_type GaK\a
_diffrn_radiation_wavelength 1.34139
_diffrn_reflns_av_R_equivalents 0.1077
_diffrn_reflns_av_unetI/netI 0.0785
_diffrn_reflns_Laue_measured_fraction_full 1.000
_diffrn_reflns_Laue_measured_fraction_max 0.991
_diffrn_reflns_limit_h_max 52
_diffrn_reflns_limit_h_min -51
_diffrn_reflns_limit_k_max 51
_diffrn_reflns_limit_k_min -51
_diffrn_reflns_limit_l_max 40
_diffrn_reflns_limit_l_min -38
_diffrn_reflns_number 184279
_diffrn_reflns_point_group_measured_fraction_full 0.973
_diffrn_reflns_point_group_measured_fraction_max 0.935
_diffrn_reflns_theta_full 53.594
_diffrn_reflns_theta_max 57.659
_diffrn_reflns_theta_min 2.597
_diffrn_source MetalJet
_diffrn_source_current 2.86
_diffrn_source_power 0.19937059999999998
_diffrn_source_type 'Liquid Metal source'
_diffrn_source_voltage 69.71
_diffrn_standards_number 0
_exptl_absorpt_coefficient_mu 1.414
_exptl_absorpt_correction_T_max 0.7512
_exptl_absorpt_correction_T_min 0.5141
_exptl_absorpt_correction_type multi-scan
_exptl_absorpt_process_details
;
SADABS-2016/2 (Bruker,2016/2) was used for absorption correction.
wR2(int) was 0.1173 before and 0.0779 after correction.
The Ratio of minimum to maximum transmission is 0.6844.
The \l/2 correction factor is Not present.
;
_exptl_crystal_density_diffrn 1.134
_exptl_crystal_description block
_exptl_crystal_F_000 17388
_exptl_crystal_size_max 0.12
_exptl_crystal_size_mid 0.11
_exptl_crystal_size_min 0.1
_refine_diff_density_max 0.353
_refine_diff_density_min -0.334
_refine_diff_density_rms 0.062
_refine_ls_abs_structure_details
;
 Refined as an inversion twin.
;
_refine_ls_abs_structure_Flack 0.58(4)
_refine_ls_extinction_method none
_refine_ls_goodness_of_fit_ref 0.930
_refine_ls_hydrogen_treatment constr
_refine_ls_matrix_type full
_refine_ls_number_parameters 1119
_refine_ls_number_reflns 20892
_refine_ls_number_restraints 733
_refine_ls_restrained_S_all 0.952
_refine_ls_R_factor_all 0.1728
_refine_ls_R_factor_gt 0.0932
_refine_ls_shift/su_max 0.009
_refine_ls_shift/su_mean 0.001
_refine_ls_structure_factor_coef Fsqd
_refine_ls_weighting_details 'w=1/[\s^2^(Fo^2^)+(0.1882P)^2^] where P=(Fo^2^+2Fc^2^)/3'
_refine_ls_weighting_scheme calc
_refine_ls_wR_factor_gt 0.2468
_refine_ls_wR_factor_ref 0.3145
_reflns_Friedel_coverage 0.884
_reflns_Friedel_fraction_full 0.946
_reflns_Friedel_fraction_max 0.878
_reflns_number_gt 8477
_reflns_number_total 20892
_reflns_threshold_expression 'I > 2\s(I)'
_cod_data_source_file d2ee01340a3.cif
_cod_data_source_block a
_cod_depositor_comments
;
The following automatic conversions were performed:

data item '_diffrn_radiation_probe' value 'X-ray' was changed to
'x-ray' in accordance with the
/home/data/users/saulius/crontab/automatic-downloads/rss-feeds/RSC/lib/dictionaries/cif_core.dic
dictionary named 'cif_core.dic' version 2.4.2 last updated on
2011-04-26.

Automatic conversion script
Id: cif_fix_values 7556 2019-12-06 15:28:31Z antanas 

 Adding full bibliography for 1567342--1567344.cif.
;
_cod_original_cell_volume 48041(11)
_cod_original_sg_symbol_H-M 'R 3 c'
_cod_database_code 1567344
_shelx_shelxl_version_number 2018/3
_shelx_space_group_comment
;
The symmetry employed for this shelxl refinement is uniquely defined
by the following loop, which should always be used as a source of
symmetry information in preference to the above space-group names.
They are only intended as comments.
;
_shelx_estimated_absorpt_t_max 0.872
_shelx_estimated_absorpt_t_min 0.849
_olex2_refinement_description
;
1. Twinned data refinement
 Scales: 0.42(4)
 0.58(4)
2. Fixed Uiso
 At 1.2 times of:
  All C(H) groups, All C(H,H) groups
 At 1.5 times of:
  All C(H,H,H) groups
3. Restrained distances
 C57-C55 = C58-C57 = C56-C58 = C59-C56 = C70-C59 = C70-C60 = C69-C60
 1.52 with sigma of 0.002
 C71-C69
 1.52 with sigma of 0.002
 C55-C54
 1.52 with sigma of 0.002
 C4-C27 = C61-C27 = C62-C61 = C63-C62 = C64-C63 = C65-C64 = C66-C65 = C68-C66 =
  C67-C68 = C72-C67
 1.52 with sigma of 0.002
 C72-C73
 1.52 with sigma of 0.002
 C21-C6 = C74-C21 = C75-C74 = C76-C75 = C77-C76 = C78-C77
 1.52 with sigma of 0.002
 C80-C78 = C79-C80
 1.52 with sigma of 0.002
 C82-C79 = C82-C81 = C81-C83
 1.52 with sigma of 0.002
 C84-C55 = C85-C84 = C86-C85 = C87-C86 = C88-C87
 1.52 with sigma of 0.002
 C89-C88
 1.52 with sigma of 0.002
 C90-C95 = C91-C95 = C96-C91 = C93-C96 = C92-C93 = C94-C92
 1.52 with sigma of 0.002
 C97-C90 = C98-C97 = C104-C98 = C99-C104 = C102-C99 = C102-C100 = C103-C100 =
 C101-C103
 1.52 with sigma of 0.002
 C55-C58
 2.52 with sigma of 0.005
 C56-C70
 2.52 with sigma of 0.005
 C70-C69
 2.52 with sigma of 0.005
 C59-C60
 2.52 with sigma of 0.005
 C57-C56
 2.52 with sigma of 0.005
 C58-C59
 2.52 with sigma of 0.005
 C60-C71
 2.52 with sigma of 0.005
 C57-C54
 2.52 with sigma of 0.005
 C62-C64
 2.52 with sigma of 0.005
 C65-C68
 2.52 with sigma of 0.005
 C66-C67
 2.52 with sigma of 0.005
 C63-C65
 2.52 with sigma of 0.005
 C64-C66
 2.52 with sigma of 0.005
 C61-C63
 2.52 with sigma of 0.005
 C68-C72
 2.52 with sigma of 0.005
 C61-C4
 2.52 with sigma of 0.005
 C27-C62
 2.52 with sigma of 0.005
 C67-C73
 2.52 with sigma of 0.005
 C75-C77
 2.52 with sigma of 0.005
 C6-C74
 2.52 with sigma of 0.005
 C76-C78
 2.52 with sigma of 0.005
 C21-C75
 2.52 with sigma of 0.005
 C74-C76
 2.52 with sigma of 0.005
 C78-C79
 2.52 with sigma of 0.005
 C77-C80
 2.52 with sigma of 0.005
 C82-C83
 2.52 with sigma of 0.005
 C79-C81
 2.52 with sigma of 0.005
 C80-C82
 2.52 with sigma of 0.005
 C85-C87
 2.52 with sigma of 0.005
 C86-C88
 2.52 with sigma of 0.005
 C84-C86
 2.52 with sigma of 0.005
 C55-C85
 2.52 with sigma of 0.005
 C89-C87
 2.52 with sigma of 0.005
 C93-C94
 2.52 with sigma of 0.005
 C91-C93
 2.52 with sigma of 0.005
 C96-C92
 2.52 with sigma of 0.005
 C95-C96
 2.52 with sigma of 0.005
 C90-C91
 2.52 with sigma of 0.005
 C104-C102
 2.52 with sigma of 0.005
 C102-C103
 2.52 with sigma of 0.005
 C99-C100
 2.52 with sigma of 0.005
 C90-C98
 2.52 with sigma of 0.005
 C100-C101
 2.52 with sigma of 0.005
 C97-C104
 2.52 with sigma of 0.005
 C98-C99
 2.52 with sigma of 0.005
4. Uiso/Uaniso restraints and constraints
C1 \\sim C2 \\sim C3 \\sim C4 \\sim C5 \\sim C6 \\sim C7 \\sim C8 \\sim C9
\\sim C10 \\sim C11 \\sim C12 \\sim C13 \\sim C14 \\sim C15 \\sim C16 \\sim C17
\\sim C18 \\sim C19 \\sim C20 \\sim C21 \\sim C22 \\sim C23 \\sim C24 \\sim C25
\\sim C26 \\sim C27 \\sim C28 \\sim C29 \\sim C30 \\sim C31 \\sim C32 \\sim C33
\\sim C34 \\sim C35 \\sim C36 \\sim C37 \\sim C38 \\sim C39 \\sim C40 \\sim C41
\\sim C42 \\sim C43 \\sim C44 \\sim C45 \\sim C46 \\sim C47 \\sim C48 \\sim C49
\\sim C50 \\sim C51 \\sim C52 \\sim C53 \\sim C54 \\sim C55 \\sim C56 \\sim C57
\\sim C58 \\sim C59 \\sim C60 \\sim C61 \\sim C62 \\sim C63 \\sim C64 \\sim C65
\\sim C66 \\sim C67 \\sim C68 \\sim C69 \\sim C70 \\sim C71 \\sim C72 \\sim C73
\\sim C74 \\sim C75 \\sim C76 \\sim C77 \\sim C78 \\sim C79 \\sim C80 \\sim C81
\\sim C82 \\sim C83 \\sim C84 \\sim C85 \\sim C86 \\sim C87 \\sim C88 \\sim C89
\\sim C90 \\sim C91 \\sim C92 \\sim C93 \\sim C94 \\sim C95 \\sim C96 \\sim C97
\\sim C98 \\sim C99 \\sim C100 \\sim C101 \\sim C102 \\sim C103 \\sim C104:
within 2A with sigma of 0.01 and sigma for terminal atoms of 0.02 within 2A
C90 \\sim C95: within 2A with sigma of 0.005 and sigma for terminal atoms of
0.01 within 2A
5.a Riding coordinates:
 C71(H71A,H71B,H71C), C73(H73A,H73B,H73C), C83(H83A,H83B,H83C), C88(H88A,H88B),
  C89(H89A,H89B,H89C), C101(H10C,H10D,H10E)
5.b Ternary CH refined with riding coordinates:
 C55(H55), C90(H90)
5.c Secondary CH2 refined with riding coordinates:
 C21(H21A,H21B), C27(H27A,H27B), C53(H53A,H53B), C54(H54A,H54B), C56(H56A,
 H56B), C57(H57A,H57B), C58(H58A,H58B), C59(H59A,H59B), C60(H60A,H60B),
 C61(H61A,H61B), C62(H62A,H62B), C63(H63A,H63B), C64(H64A,H64B), C65(H65A,H65B),
  C66(H66A,H66B), C67(H67A,H67B), C68(H68A,H68B), C69(H69A,H69B), C70(H70A,
 H70B), C72(H72A,H72B), C74(H74A,H74B), C75(H75A,H75B), C76(H76A,H76B),
 C77(H77A,H77B), C78(H78A,H78B), C79(H79A,H79B), C80(H80A,H80B), C81(H81A,H81B),
  C82(H82A,H82B), C84(H84A,H84B), C85(H85A,H85B), C86(H86A,H86B), C87(H87A,
 H87B), C91(H91A,H91B), C92(H92A,H92B), C93(H93A,H93B), C95(H95A,H95B),
 C96(H96A,H96B), C97(H97A,H97B), C98(H98A,H98B), C99(H99A,H99B), C100(H10A,
 H10B), C102(H10F,H10G), C103(H10H,H10I), C104(H10J,H10K)
5.d Aromatic/amide H refined with riding coordinates:
 C24(H24), C26(H26), C28(H28), C31(H31), C38(H38), C43(H43), C46(H46), C49(H49)
5.e Idealised Me refined as rotating group:
 C94(H94A,H94B,H94C)
;
_smtbx_masks_void_probe_radius 1.2
_smtbx_masks_void_truncation_radius 1.2
_olex2_submission_special_instructions 'No special instructions were received'

loop_
_space_group_symop_operation_xyz
'x, y, z'
'-y, x-y, z'
'-x+y, -x, z'
'-x+y, y, z+1/2'
'x, x-y, z+1/2'
'-y, -x, z+1/2'
'x+2/3, y+1/3, z+1/3'
'-y+2/3, x-y+1/3, z+1/3'
'-x+y+2/3, -x+1/3, z+1/3'
'-x+y+2/3, y+1/3, z+5/6'
'x+2/3, x-y+1/3, z+5/6'
'-y+2/3, -x+1/3, z+5/6'
'x+1/3, y+2/3, z+2/3'
'-y+1/3, x-y+2/3, z+2/3'
'-x+y+1/3, -x+2/3, z+2/3'
'-x+y+1/3, y+2/3, z+7/6'
'x+1/3, x-y+2/3, z+7/6'
'-y+1/3, -x+2/3, z+7/6'

loop_
_atom_site_label
_atom_site_type_symbol
_atom_site_fract_x
_atom_site_fract_y
_atom_site_fract_z
_atom_site_U_iso_or_equiv
_atom_site_adp_type
_atom_site_occupancy
_atom_site_site_symmetry_order
_atom_site_calc_flag
_atom_site_refinement_flags_posn
_atom_site_refinement_flags_adp
_atom_site_refinement_flags_occupancy
_atom_site_disorder_assembly
_atom_site_disorder_group
S1 S 0.84119(7) 0.22793(7) 0.10129(13) 0.1099(7) Uani 1 1 d . . . . .
S2 S 0.96936(7) 0.51225(7) 0.04790(13) 0.1090(7) Uani 1 1 d . . . . .
S3 S 1.05978(8) 0.49256(8) 0.05368(14) 0.1141(8) Uani 1 1 d . . . . .
S4 S 0.95502(8) 0.25969(7) 0.09401(13) 0.1079(7) Uani 1 1 d . . . . .
Cl1 Cl 0.60245(9) 0.02947(10) 0.14064(14) 0.1375(10) Uani 1 1 d . . . . .
Cl2 Cl 0.90877(12) 0.69934(11) 0.02482(15) 0.1514(12) Uani 1 1 d . . . . .
Cl3 Cl 0.61257(9) 0.10941(12) 0.13110(16) 0.1511(12) Uani 1 1 d . . . . .
Cl4 Cl 0.84347(11) 0.61672(12) 0.01445(16) 0.1512(12) Uani 1 1 d . . . . .
O1 O 0.7678(2) 0.1897(2) 0.1146(3) 0.132(2) Uani 1 1 d . . . . .
C1 C 0.8889(3) 0.2552(3) 0.0952(3) 0.101(2) Uani 1 1 d . U . . .
C2 C 1.0202(3) 0.4512(3) 0.0611(3) 0.106(2) Uani 1 1 d . U . . .
C3 C 0.7126(3) 0.0930(3) 0.1285(3) 0.114(3) Uani 1 1 d . U . . .
C4 C 1.04240(19) 0.5519(2) 0.0434(3) 0.110(3) Uani 1 1 d D U . . .
C5 C 0.9317(4) 0.6050(3) 0.0258(3) 0.116(3) Uani 1 1 d . U . . .
C6 C 0.8820(3) 0.1956(2) 0.1072(3) 0.105(2) Uani 1 1 d D U . . .
C7 C 0.9510(3) 0.2993(3) 0.0870(3) 0.103(2) Uani 1 1 d . U . . .
C8 C 0.9700(3) 0.3926(3) 0.0721(4) 0.107(2) Uani 1 1 d . U . . .
C9 C 0.9974(3) 0.6411(3) 0.0272(3) 0.115(3) Uani 1 1 d . U . . .
N1 N 1.0688(2) 0.4189(3) 0.0685(3) 0.110(2) Uani 1 1 d . . . . .
C10 C 1.0103(3) 0.5551(3) 0.0405(3) 0.106(3) Uani 1 1 d . U . . .
C11 C 0.9475(3) 0.5794(3) 0.0294(3) 0.116(3) Uani 1 1 d . U . . .
N2 N 0.9568(2) 0.4193(2) 0.0671(3) 0.108(2) Uani 1 1 d . . . . .
N3 N 1.0334(3) 0.3405(2) 0.0847(3) 0.111(2) Uani 1 1 d . . . . .
C12 C 0.9886(3) 0.6030(3) 0.0321(3) 0.104(2) Uani 1 1 d . U . . .
C13 C 0.7570(3) 0.0676(3) 0.1311(4) 0.117(3) Uani 1 1 d . U . . .
N4 N 0.9144(2) 0.3254(2) 0.0809(3) 0.107(2) Uani 1 1 d . . . . .
C14 C 1.0707(3) 0.3619(3) 0.0828(3) 0.109(3) Uani 1 1 d . U . . .
C15 C 0.9629(3) 0.6416(3) 0.0266(3) 0.113(3) Uani 1 1 d . U . . .
C16 C 1.0148(3) 0.3588(3) 0.0792(3) 0.105(2) Uani 1 1 d . U . . .
F1 F 1.1534(2) 0.3528(3) 0.0942(3) 0.149(2) Uani 1 1 d . . . . .
C17 C 0.7762(3) 0.1359(3) 0.1206(3) 0.109(2) Uani 1 1 d . U . . .
C18 C 0.7160(3) 0.1277(3) 0.1233(4) 0.112(3) Uani 1 1 d . U . . .
C19 C 1.0887(3) 0.4011(3) 0.0736(3) 0.114(3) Uani 1 1 d . U . . .
O2 O 0.9285(2) 0.5453(2) 0.0309(3) 0.124(2) Uani 1 1 d . . . . .
C20 C 0.6466(3) 0.0678(4) 0.1331(3) 0.121(3) Uani 1 1 d . U . . .
C21 C 0.8950(3) 0.1670(3) 0.1081(2) 0.118(3) Uani 1 1 d D U . . .
H21A H 0.921040 0.179020 0.118416 0.141 Uiso 1 1 calc R U . . .
H21B H 0.879014 0.146424 0.127083 0.141 Uiso 1 1 calc R U . . .
C22 C 0.9943(3) 0.4896(3) 0.0541(3) 0.105(2) Uani 1 1 d . U . . .
F2 F 1.1854(2) 0.4250(3) 0.0775(3) 0.164(3) Uani 1 1 d . . . . .
C23 C 0.7565(3) 0.1568(3) 0.1191(4) 0.111(3) Uani 1 1 d . U . . .
C24 C 1.0129(3) 0.5903(3) 0.0359(3) 0.108(3) Uani 1 1 d . U . . .
H24 H 1.038120 0.610028 0.035227 0.130 Uiso 1 1 calc R U . . .
C25 C 1.0335(3) 0.5143(3) 0.0495(3) 0.107(2) Uani 1 1 d . U . . .
C26 C 0.8961(4) 0.5961(4) 0.0220(4) 0.125(3) Uani 1 1 d . U . . .
H26 H 0.876433 0.570897 0.020311 0.150 Uiso 1 1 calc R U . . .
C27 C 1.0828(2) 0.5822(3) 0.0374(3) 0.119(3) Uani 1 1 d D U . . .
H27A H 1.083574 0.602920 0.021242 0.143 Uiso 1 1 calc R U . . .
H27B H 1.096007 0.571927 0.021334 0.143 Uiso 1 1 calc R U . . .
C28 C 1.1289(3) 0.4231(4) 0.0709(4) 0.120(3) Uani 1 1 d . U . . .
H28 H 1.141091 0.448844 0.063959 0.144 Uiso 1 1 calc R U . . .
C29 C 0.6517(3) 0.1031(4) 0.1288(4) 0.117(3) Uani 1 1 d . U . . .
C30 C 1.1316(3) 0.3678(4) 0.0875(4) 0.118(3) Uani 1 1 d . U . . .
C31 C 0.6855(3) 0.1330(4) 0.1241(4) 0.119(3) Uani 1 1 d . U . . .
H31 H 0.688579 0.157329 0.121417 0.143 Uiso 1 1 calc R U . . .
C32 C 0.8891(4) 0.6268(4) 0.0205(4) 0.123(3) Uani 1 1 d . U . . .
C33 C 0.9072(3) 0.2343(3) 0.0989(3) 0.104(2) Uani 1 1 d . U . . .
C34 C 1.0320(3) 0.3966(3) 0.0718(3) 0.106(2) Uani 1 1 d . U . . .
C35 C 0.7923(4) 0.0720(3) 0.1326(4) 0.121(3) Uani 1 1 d . U . . .
C36 C 1.0084(3) 0.4136(3) 0.0670(3) 0.101(2) Uani 1 1 d . U . . .
N5 N 1.0932(4) 0.6708(3) 0.0175(4) 0.153(4) Uani 1 1 d . . . . .
N6 N 0.8222(4) 0.0739(3) 0.1344(4) 0.149(4) Uani 1 1 d . . . . .
C37 C 1.1490(4) 0.4055(4) 0.0788(4) 0.128(3) Uani 1 1 d . U . . .
C38 C 0.6769(3) 0.0613(3) 0.1328(3) 0.108(3) Uani 1 1 d . U . . .
H38 H 0.673452 0.036856 0.135351 0.130 Uiso 1 1 calc R U . . .
C39 C 0.7496(3) 0.0966(3) 0.1265(3) 0.109(3) Uani 1 1 d . U . . .
C40 C 0.9745(3) 0.3372(3) 0.0817(4) 0.109(2) Uani 1 1 d . U . . .
N7 N 0.7048(4) -0.0003(3) 0.1360(5) 0.174(5) Uani 1 1 d . . . . .
C41 C 0.9154(3) 0.2925(3) 0.0873(3) 0.107(2) Uani 1 1 d . U . . .
C42 C 0.8455(3) 0.1884(3) 0.1086(3) 0.105(2) Uani 1 1 d . U . . .
C43 C 1.0942(3) 0.3459(4) 0.0890(3) 0.115(3) Uani 1 1 d . U . . .
H43 H 1.083388 0.319883 0.094290 0.139 Uiso 1 1 calc R U . . .
C44 C 0.9517(3) 0.3540(3) 0.0789(4) 0.110(3) Uani 1 1 d . U . . .
C45 C 0.7277(4) 0.0296(4) 0.1332(4) 0.131(3) Uani 1 1 d . U . . .
C46 C 0.8151(3) 0.1515(3) 0.1167(3) 0.111(3) Uani 1 1 d . U . . .
H46 H 0.822932 0.133619 0.120142 0.133 Uiso 1 1 calc R U . . .
C47 C 0.9873(3) 0.4539(3) 0.0607(3) 0.108(3) Uani 1 1 d . U . . .
C48 C 0.9173(4) 0.6631(4) 0.0226(4) 0.120(3) Uani 1 1 d . U . . .
C49 C 0.9534(4) 0.6711(4) 0.0264(4) 0.126(3) Uani 1 1 d . U . . .
H49 H 0.972655 0.696452 0.028970 0.151 Uiso 1 1 calc R U . . .
N8 N 1.0438(4) 0.7393(4) 0.0087(5) 0.171(5) Uani 1 1 d . . . . .
C50 C 1.0324(4) 0.6734(3) 0.0229(4) 0.123(3) Uani 1 1 d . U . . .
C51 C 1.0657(5) 0.6713(4) 0.0208(4) 0.134(4) Uani 1 1 d . U . . .
C52 C 1.0375(4) 0.7086(4) 0.0162(4) 0.129(3) Uani 1 1 d . U . . .
C53 C 0.8789(4) 0.3236(5) 0.0796(5) 0.156(4) Uani 1 1 d . U . . .
H53A H 0.881943 0.347100 0.091221 0.188 Uiso 1 1 calc R U . . .
H53B H 0.861467 0.302955 0.097806 0.188 Uiso 1 1 calc R U . . .
C54 C 0.9252(4) 0.4190(4) 0.0873(4) 0.169(5) Uani 1 1 d D U . . .
H54A H 0.901979 0.398352 0.075274 0.202 Uiso 1 1 calc R U . . .
H54B H 0.925826 0.442622 0.080360 0.202 Uiso 1 1 calc R U . . .
C55 C 0.9224(2) 0.4146(3) 0.1338(4) 0.196(5) Uani 1 1 d D U . . .
H55 H 0.915405 0.387818 0.137568 0.236 Uiso 1 1 calc R U . . .
C56 C 1.0161(3) 0.4976(3) 0.1722(7) 0.208(6) Uani 1 1 d D U . . .
H56A H 1.018861 0.487508 0.198798 0.249 Uiso 1 1 calc R U . . .
H56B H 1.030761 0.492901 0.151385 0.249 Uiso 1 1 calc R U . . .
C57 C 0.9604(3) 0.4353(3) 0.1547(5) 0.202(6) Uani 1 1 d D U . . .
H57A H 0.958516 0.424143 0.182157 0.242 Uiso 1 1 calc R U . . .
H57B H 0.978571 0.431724 0.138336 0.242 Uiso 1 1 calc R U . . .
C58 C 0.9751(3) 0.4769(3) 0.1598(7) 0.215(6) Uani 1 1 d D U . . .
H58A H 0.960264 0.480834 0.181020 0.258 Uiso 1 1 calc R U . . .
H58B H 0.972171 0.487312 0.133552 0.258 Uiso 1 1 calc R U . . .
C59 C 1.0321(5) 0.5395(3) 0.1764(7) 0.236(7) Uani 1 1 d D U . . .
H59A H 1.012934 0.544273 0.188736 0.283 Uiso 1 1 calc R U . . .
H59B H 1.038192 0.551060 0.148778 0.283 Uiso 1 1 calc R U . . .
C60 C 1.0828(7) 0.5994(3) 0.2076(7) 0.290(9) Uani 1 1 d D U . . .
H60A H 1.095563 0.612090 0.181823 0.347 Uiso 1 1 calc R U . . .
H60B H 1.061925 0.604398 0.212157 0.347 Uiso 1 1 calc R U . . .
C61 C 1.1033(2) 0.5976(3) 0.0778(3) 0.144(4) Uani 1 1 d D U . . .
H61A H 1.103187 0.577152 0.093733 0.172 Uiso 1 1 calc R U . . .
H61B H 1.089943 0.607561 0.094174 0.172 Uiso 1 1 calc R U . . .
C62 C 1.1435(2) 0.6285(4) 0.0710(3) 0.176(5) Uani 1 1 d D U . . .
H62A H 1.156933 0.618350 0.055408 0.212 Uiso 1 1 calc R U . . .
H62B H 1.143500 0.648577 0.054273 0.212 Uiso 1 1 calc R U . . .
C63 C 1.1640(4) 0.6452(3) 0.1111(4) 0.204(6) Uani 1 1 d D U . . .
H63A H 1.147648 0.649665 0.129682 0.244 Uiso 1 1 calc R U . . .
H63B H 1.186583 0.669581 0.105411 0.244 Uiso 1 1 calc R U . . .
C64 C 1.1755(7) 0.6197(4) 0.1324(5) 0.233(7) Uani 1 1 d D U . . .
H64A H 1.152740 0.596515 0.141227 0.279 Uiso 1 1 calc R U . . .
H64B H 1.189110 0.612626 0.112662 0.279 Uiso 1 1 calc R U . . .
C65 C 1.2001(7) 0.6383(5) 0.1697(6) 0.263(8) Uani 1 1 d D U . . .
H65A H 1.225465 0.657112 0.160328 0.315 Uiso 1 1 calc R U . . .
H65B H 1.189723 0.651358 0.185677 0.315 Uiso 1 1 calc R U . . .
C66 C 1.2028(6) 0.6099(5) 0.1972(7) 0.306(9) Uani 1 1 d D U . . .
H66A H 1.201914 0.589795 0.179834 0.367 Uiso 1 1 calc R U . . .
H66B H 1.180918 0.598503 0.215777 0.367 Uiso 1 1 calc R U . . .
C67 C 1.2375(6) 0.5996(9) 0.2545(9) 0.389(13) Uani 1 1 d D U . . .
H67A H 1.222111 0.598852 0.278231 0.467 Uiso 1 1 calc R U . . .
H67B H 1.225456 0.574291 0.242189 0.467 Uiso 1 1 calc R U . . .
C68 C 1.2383(7) 0.6271(6) 0.2228(10) 0.353(11) Uani 1 1 d D U . . .
H68A H 1.241285 0.649631 0.236993 0.424 Uiso 1 1 calc R U . . .
H68B H 1.260153 0.634984 0.204442 0.424 Uiso 1 1 calc R U . . .
C69 C 1.1102(8) 0.6156(5) 0.2432(8) 0.309(11) Uani 1 1 d D U . . .
H69A H 1.130754 0.610258 0.238874 0.370 Uiso 1 1 calc R U . . .
H69B H 1.097224 0.603219 0.269040 0.370 Uiso 1 1 calc R U . . .
C70 C 1.0670(5) 0.5576(3) 0.2030(8) 0.256(7) Uani 1 1 d D U . . .
H70A H 1.060976 0.545796 0.230589 0.307 Uiso 1 1 calc R U . . .
H70B H 1.086268 0.553019 0.190561 0.307 Uiso 1 1 calc R U . . .
C71 C 1.1264(9) 0.6576(5) 0.2475(10) 0.344(15) Uani 1 1 d D U . . .
H71A H 1.110543 0.662399 0.265917 0.516 Uiso 1 1 d R U . . .
H71B H 1.151723 0.668909 0.258847 0.516 Uiso 1 1 d R U . . .
H71C H 1.127313 0.668449 0.220397 0.516 Uiso 1 1 d R U . . .
C72 C 1.2763(6) 0.6100(11) 0.2694(13) 0.406(15) Uani 1 1 d D U . . .
H72A H 1.289394 0.636314 0.278947 0.487 Uiso 1 1 calc R U . . .
H72B H 1.290818 0.608047 0.246277 0.487 Uiso 1 1 calc R U . . .
C73 C 1.2749(10) 0.5849(12) 0.3043(13) 0.46(2) Uani 1 1 d D U . . .
H73A H 1.278541 0.564960 0.292905 0.684 Uiso 1 1 d R U . . .
H73B H 1.250461 0.573789 0.317905 0.684 Uiso 1 1 d R U . . .
H73C H 1.294631 0.599330 0.324405 0.684 Uiso 1 1 d R U . . .
C74 C 0.8932(4) 0.1512(3) 0.0653(3) 0.142(4) Uani 1 1 d D U . . .
H74A H 0.867485 0.140708 0.054513 0.171 Uiso 1 1 calc R U . . .
H74B H 0.910196 0.171813 0.046840 0.171 Uiso 1 1 calc R U . . .
C75 C 0.9040(5) 0.1210(4) 0.0647(3) 0.169(4) Uani 1 1 d D U . . .
H75A H 0.887411 0.100571 0.083626 0.202 Uiso 1 1 calc R U . . .
H75B H 0.929985 0.131590 0.074608 0.202 Uiso 1 1 calc R U . . .
C76 C 0.9007(6) 0.1054(5) 0.0216(3) 0.208(6) Uani 1 1 d D U . . .
H76A H 0.874887 0.095911 0.011459 0.249 Uiso 1 1 calc R U . . .
H76B H 0.917879 0.125803 0.003102 0.249 Uiso 1 1 calc R U . . .
C77 C 0.9097(8) 0.0740(5) 0.0199(4) 0.237(7) Uani 1 1 d D U . . .
H77A H 0.890652 0.052247 0.035522 0.285 Uiso 1 1 calc R U . . .
H77B H 0.934320 0.082429 0.032961 0.285 Uiso 1 1 calc R U . . .
C78 C 0.9107(9) 0.0623(6) -0.0242(4) 0.266(8) Uani 1 1 d D U . . .
H78A H 0.887478 0.057394 -0.038440 0.320 Uiso 1 1 calc R U . . .
H78B H 0.932048 0.083084 -0.038771 0.320 Uiso 1 1 calc R U . . .
C79 C 0.9126(7) 0.0144(6) -0.0706(6) 0.376(12) Uani 1 1 d D U . . .
H79A H 0.921182 -0.004086 -0.071407 0.451 Uiso 1 1 calc R U . . .
H79B H 0.929709 0.035924 -0.087922 0.451 Uiso 1 1 calc R U . . .
C80 C 0.9144(9) 0.0276(6) -0.0266(5) 0.333(10) Uani 1 1 d D U . . .
H80A H 0.894113 0.007302 -0.010393 0.399 Uiso 1 1 calc R U . . .
H80B H 0.938542 0.033050 -0.014246 0.399 Uiso 1 1 calc R U . . .
C81 C 0.8714(9) -0.0180(12) -0.1317(6) 0.414(15) Uani 1 1 d D U . . .
H81A H 0.875642 0.001814 -0.151747 0.497 Uiso 1 1 calc R U . . .
H81B H 0.891601 -0.024030 -0.135331 0.497 Uiso 1 1 calc R U . . .
C82 C 0.8733(7) -0.0033(12) -0.0884(8) 0.400(13) Uani 1 1 d D U . . .
H82A H 0.865115 0.015480 -0.088792 0.480 Uiso 1 1 calc R U . . .
H82B H 0.855936 -0.024179 -0.070411 0.480 Uiso 1 1 calc R U . . .
C83 C 0.8340(10) -0.0526(9) -0.1406(11) 0.386(19) Uani 1 1 d D U . . .
H83A H 0.816195 -0.053691 -0.119876 0.580 Uiso 1 1 d R U . . .
H83B H 0.835795 -0.075331 -0.138916 0.580 Uiso 1 1 d R U . . .
H83C H 0.825275 -0.050711 -0.168036 0.580 Uiso 1 1 d R U . . .
C84 C 0.8919(3) 0.4169(5) 0.1576(6) 0.231(6) Uani 1 1 d D U . . .
H84A H 0.895306 0.414536 0.187371 0.277 Uiso 1 1 calc R U . . .
H84B H 0.894240 0.441612 0.152831 0.277 Uiso 1 1 calc R U . . .
C85 C 0.8531(3) 0.3864(5) 0.1448(7) 0.250(7) Uani 1 1 d D U . . .
H85A H 0.851315 0.361753 0.148343 0.300 Uiso 1 1 calc R U . . .
H85B H 0.849475 0.389446 0.115241 0.300 Uiso 1 1 calc R U . . .
C86 C 0.8223(3) 0.3872(7) 0.1694(9) 0.301(9) Uani 1 1 d D U . . .
H86A H 0.825617 0.412614 0.168454 0.362 Uiso 1 1 calc R U . . .
H86B H 0.823998 0.381114 0.198511 0.362 Uiso 1 1 calc R U . . .
C87 C 0.7838(3) 0.3593(9) 0.1527(7) 0.338(11) Uani 1 1 d D U . . .
H87A H 0.776922 0.371438 0.130840 0.405 Uiso 1 1 calc R U . . .
H87B H 0.784804 0.337933 0.140169 0.405 Uiso 1 1 calc R U . . .
C88 C 0.7542(5) 0.3449(11) 0.1861(8) 0.381(13) Uani 1 1 d D U . . .
H88A H 0.758699 0.336361 0.212794 0.457 Uiso 1 1 d R U . . .
H88B H 0.755799 0.369411 0.190614 0.457 Uiso 1 1 d R U . . .
C89 C 0.7149(4) 0.3255(15) 0.1682(13) 0.48(2) Uani 1 1 d D U . . .
H89A H 0.697443 0.318090 0.191424 0.726 Uiso 1 1 d R U . . .
H89B H 0.709243 0.303380 0.151814 0.726 Uiso 1 1 d R U . . .
H89C H 0.712293 0.343560 0.151064 0.726 Uiso 1 1 d R U . . .
C90 C 0.8601(3) 0.3175(5) 0.0363(5) 0.224(5) Uani 1 1 d D U . . .
H90 H 0.873967 0.343796 0.025975 0.269 Uiso 1 1 calc R U . . .
C91 C 0.8465(5) 0.2870(6) -0.0334(3) 0.268(8) Uani 1 1 d D U . . .
H91A H 0.822701 0.285811 -0.025858 0.321 Uiso 1 1 calc R U . . .
H91B H 0.840621 0.261528 -0.041660 0.321 Uiso 1 1 calc R U . . .
C92 C 0.8617(5) 0.3183(5) -0.1474(4) 0.227(7) Uani 1 1 d D U . . .
H92A H 0.888749 0.326905 -0.146620 0.273 Uiso 1 1 calc R U . . .
H92B H 0.858726 0.340667 -0.147513 0.273 Uiso 1 1 calc R U . . .
C93 C 0.8430(5) 0.2951(6) -0.1094(3) 0.250(8) Uani 1 1 d D U . . .
H93A H 0.841233 0.270387 -0.112308 0.300 Uiso 1 1 calc R U . . .
H93B H 0.817226 0.290826 -0.107461 0.300 Uiso 1 1 calc R U . . .
C94 C 0.8447(7) 0.2958(6) -0.1865(3) 0.236(9) Uani 1 1 d D U . . .
H94A H 0.864751 0.299738 -0.205510 0.355 Uiso 1 1 calc R U . . .
H94B H 0.828600 0.303985 -0.199449 0.355 Uiso 1 1 calc R U . . .
H94C H 0.829863 0.269182 -0.179590 0.355 Uiso 1 1 calc R U . . .
C95 C 0.8720(5) 0.2991(6) 0.0038(4) 0.245(6) Uani 1 1 d D U . . .
H95A H 0.897934 0.316936 -0.004946 0.294 Uiso 1 1 calc R U . . .
H95B H 0.871861 0.277027 0.015949 0.294 Uiso 1 1 calc R U . . .
C96 C 0.8637(7) 0.3133(5) -0.0698(4) 0.269(8) Uani 1 1 d D U . . .
H96A H 0.862786 0.336432 -0.064803 0.323 Uiso 1 1 calc R U . . .
H96B H 0.890248 0.320141 -0.072610 0.323 Uiso 1 1 calc R U . . .
C97 C 0.8220(3) 0.3140(4) 0.0431(9) 0.257(7) Uani 1 1 d D U . . .
H97A H 0.822503 0.326806 0.068967 0.308 Uiso 1 1 calc R U . . .
H97B H 0.816722 0.326517 0.020258 0.308 Uiso 1 1 calc R U . . .
C98 C 0.7909(3) 0.2734(4) 0.0454(11) 0.282(8) Uani 1 1 d D U . . .
H98A H 0.794859 0.261513 0.069878 0.338 Uiso 1 1 calc R U . . .
H98B H 0.792109 0.259897 0.020743 0.338 Uiso 1 1 calc R U . . .
C99 C 0.7215(3) 0.2290(5) 0.0477(12) 0.307(9) Uani 1 1 d D U . . .
H99A H 0.725994 0.215725 0.025038 0.369 Uiso 1 1 calc R U . . .
H99B H 0.722046 0.217157 0.073879 0.369 Uiso 1 1 calc R U . . .
C100 C 0.6528(4) 0.1844(5) 0.0367(13) 0.313(9) Uani 1 1 d D U . . .
H10A H 0.659024 0.173779 0.012702 0.375 Uiso 1 1 calc R U . . .
H10B H 0.652067 0.169990 0.061329 0.375 Uiso 1 1 calc R U . . .
C101 C 0.5840(4) 0.1396(6) 0.0264(13) 0.304(12) Uani 1 1 d D U . . .
H10C H 0.595274 0.123564 0.026335 0.456 Uiso 1 1 d R U . . .
H10D H 0.568644 0.134624 0.001755 0.456 Uiso 1 1 d R U . . .
H10E H 0.568344 0.134214 0.050955 0.456 Uiso 1 1 d R U . . .
C102 C 0.6831(4) 0.2250(5) 0.0422(13) 0.320(9) Uani 1 1 d D U . . .
H10F H 0.683430 0.239555 0.017834 0.384 Uiso 1 1 calc R U . . .
H10G H 0.677192 0.235468 0.066575 0.384 Uiso 1 1 calc R U . . .
C103 C 0.6145(4) 0.1803(5) 0.0302(13) 0.322(10) Uani 1 1 d D U . . .
H10H H 0.614873 0.193821 0.004905 0.387 Uiso 1 1 calc R U . . .
H10I H 0.608646 0.191821 0.053639 0.387 Uiso 1 1 calc R U . . .
C104 C 0.7525(3) 0.2697(5) 0.0479(12) 0.307(8) Uani 1 1 d D U . . .
H10J H 0.749133 0.282826 0.024191 0.369 Uiso 1 1 calc R U . . .
H10K H 0.750793 0.281876 0.073347 0.369 Uiso 1 1 calc R U . . .

loop_
_atom_site_aniso_label
_atom_site_aniso_U_11
_atom_site_aniso_U_22
_atom_site_aniso_U_33
_atom_site_aniso_U_23
_atom_site_aniso_U_13
_atom_site_aniso_U_12
S1 0.1024(16) 0.0962(15) 0.1311(19) 0.0113(13) 0.0075(13) 0.0497(13)
S2 0.1053(17) 0.0951(15) 0.1252(18) 0.0101(13) 0.0062(13) 0.0490(13)
S3 0.1060(17) 0.1029(17) 0.1308(19) 0.0065(14) 0.0035(14) 0.0503(14)
S4 0.1077(17) 0.0930(15) 0.1235(17) 0.0017(12) 0.0024(13) 0.0506(13)
Cl1 0.1046(18) 0.147(2) 0.135(2) 0.0009(17) 0.0033(15) 0.0436(17)
Cl2 0.200(4) 0.155(3) 0.144(2) 0.0091(19) 0.008(2) 0.122(3)
Cl3 0.111(2) 0.172(3) 0.181(3) 0.005(2) 0.0060(19) 0.079(2)
Cl4 0.153(3) 0.179(3) 0.154(3) -0.006(2) -0.010(2) 0.107(3)
O1 0.121(5) 0.105(5) 0.178(7) 0.023(5) 0.008(5) 0.063(4)
C1 0.092(5) 0.097(5) 0.113(6) 0.000(4) -0.006(4) 0.047(4)
C2 0.107(6) 0.098(5) 0.115(6) 0.008(4) 0.006(5) 0.055(5)
C3 0.104(5) 0.119(6) 0.102(5) 0.002(5) -0.004(4) 0.044(5)
C4 0.107(5) 0.092(5) 0.115(6) 0.004(4) 0.008(4) 0.039(4)
C5 0.129(6) 0.113(5) 0.111(5) 0.015(5) 0.011(5) 0.063(5)
C6 0.110(5) 0.094(5) 0.117(5) 0.008(4) -0.001(4) 0.055(4)
C7 0.111(6) 0.095(5) 0.114(6) 0.005(4) 0.003(5) 0.059(5)
C8 0.106(6) 0.092(5) 0.124(6) 0.003(4) 0.007(5) 0.050(4)
C9 0.125(6) 0.102(5) 0.119(6) 0.001(5) 0.000(5) 0.057(5)
N1 0.106(6) 0.123(6) 0.107(5) 0.010(4) 0.008(4) 0.062(5)
C10 0.109(6) 0.084(5) 0.114(6) 0.010(4) 0.009(5) 0.041(4)
C11 0.124(6) 0.109(6) 0.113(6) 0.003(5) 0.006(5) 0.058(5)
N2 0.100(5) 0.096(5) 0.126(6) 0.014(4) 0.005(4) 0.048(5)
N3 0.117(7) 0.108(6) 0.118(6) 0.012(4) 0.008(4) 0.062(5)
C12 0.111(5) 0.095(5) 0.108(5) 0.007(4) 0.006(4) 0.054(4)
C13 0.117(6) 0.096(5) 0.129(6) 0.015(5) 0.011(5) 0.046(5)
N4 0.106(6) 0.088(5) 0.127(6) 0.012(4) 0.012(4) 0.049(4)
C14 0.118(7) 0.120(6) 0.104(5) 0.004(5) 0.002(5) 0.071(5)
C15 0.133(6) 0.101(5) 0.110(5) 0.009(4) 0.008(5) 0.062(5)
C16 0.112(6) 0.096(5) 0.107(5) 0.002(4) 0.004(4) 0.052(5)
F1 0.140(5) 0.179(7) 0.159(6) 0.003(5) 0.002(4) 0.102(5)
C17 0.106(5) 0.098(5) 0.122(6) 0.002(4) 0.001(5) 0.050(4)
C18 0.109(5) 0.107(5) 0.125(6) 0.003(5) 0.000(5) 0.057(5)
C19 0.112(6) 0.127(7) 0.101(5) 0.000(5) 0.004(5) 0.057(6)
O2 0.114(5) 0.095(5) 0.167(6) 0.000(4) -0.003(4) 0.054(4)
C20 0.104(6) 0.122(7) 0.108(6) 0.001(5) -0.002(5) 0.036(5)
C21 0.120(6) 0.109(6) 0.132(7) 0.001(5) 0.001(5) 0.062(5)
C22 0.103(5) 0.091(5) 0.123(6) 0.005(4) 0.009(5) 0.050(4)
F2 0.115(5) 0.173(7) 0.211(8) 0.008(6) 0.015(5) 0.077(5)
C23 0.101(6) 0.103(6) 0.130(6) 0.006(5) 0.003(5) 0.051(5)
C24 0.110(6) 0.092(5) 0.111(6) 0.003(4) 0.003(5) 0.043(5)
C25 0.099(5) 0.093(5) 0.122(6) 0.010(4) 0.002(5) 0.043(4)
C26 0.128(7) 0.129(7) 0.121(6) 0.009(5) 0.004(5) 0.067(6)
C27 0.104(6) 0.094(5) 0.146(7) -0.001(5) 0.008(5) 0.039(5)
C28 0.111(6) 0.131(7) 0.123(6) 0.005(5) 0.007(5) 0.066(5)
C29 0.111(6) 0.129(7) 0.119(6) -0.003(5) 0.002(5) 0.066(5)
C30 0.115(6) 0.139(7) 0.116(6) -0.001(5) -0.002(5) 0.075(6)
C31 0.104(6) 0.117(6) 0.137(7) 0.004(5) 0.005(5) 0.056(5)
C32 0.129(7) 0.136(7) 0.121(6) 0.003(6) 0.001(5) 0.079(6)
C33 0.106(5) 0.096(5) 0.113(6) -0.005(4) -0.011(5) 0.052(4)
C34 0.114(6) 0.098(5) 0.111(6) 0.004(4) 0.012(5) 0.056(5)
C35 0.121(8) 0.105(7) 0.139(7) 0.021(6) 0.008(6) 0.060(6)
C36 0.099(5) 0.092(5) 0.113(5) 0.004(4) 0.006(4) 0.049(4)
N5 0.127(9) 0.116(7) 0.197(12) 0.025(7) 0.009(8) 0.047(7)
N6 0.146(9) 0.116(7) 0.195(11) 0.024(7) 0.011(8) 0.072(7)
C37 0.108(7) 0.145(7) 0.137(7) -0.008(6) 0.002(5) 0.068(6)
C38 0.100(6) 0.109(6) 0.107(5) -0.002(4) -0.007(4) 0.047(5)
C39 0.104(5) 0.107(5) 0.112(5) 0.004(4) 0.001(4) 0.048(4)
C40 0.111(5) 0.096(5) 0.121(5) 0.006(4) 0.007(5) 0.052(4)
N7 0.133(9) 0.088(7) 0.290(17) 0.031(8) 0.030(9) 0.047(7)
C41 0.104(6) 0.096(5) 0.120(6) 0.004(4) 0.006(5) 0.051(5)
C42 0.105(5) 0.096(5) 0.114(6) 0.007(4) -0.001(5) 0.050(4)
C43 0.123(6) 0.126(6) 0.111(6) 0.006(5) 0.009(5) 0.071(5)
C44 0.103(6) 0.103(5) 0.127(6) 0.005(5) 0.004(5) 0.054(5)
C45 0.127(8) 0.104(7) 0.152(8) 0.013(6) 0.015(6) 0.051(6)
C46 0.107(6) 0.100(5) 0.121(6) 0.003(5) -0.003(5) 0.049(5)
C47 0.096(5) 0.090(5) 0.121(6) 0.007(5) 0.011(5) 0.033(5)
C48 0.137(7) 0.126(6) 0.120(6) 0.009(5) 0.009(6) 0.082(6)
C49 0.156(7) 0.114(6) 0.118(6) 0.004(5) 0.013(6) 0.074(6)
N8 0.156(10) 0.105(8) 0.230(14) 0.026(8) 0.000(9) 0.049(7)
C50 0.129(7) 0.105(6) 0.131(6) -0.004(5) -0.006(5) 0.055(5)
C51 0.144(9) 0.106(7) 0.138(8) 0.005(6) -0.008(8) 0.052(7)
C52 0.138(8) 0.104(7) 0.139(8) -0.004(6) -0.008(6) 0.056(6)
C53 0.138(8) 0.192(11) 0.186(10) 0.023(9) 0.004(7) 0.117(8)
C54 0.152(9) 0.123(8) 0.260(13) 0.056(8) 0.076(9) 0.091(7)
C55 0.175(8) 0.150(8) 0.266(11) 0.044(8) 0.090(9) 0.083(7)
C56 0.191(10) 0.141(9) 0.290(13) -0.002(10) 0.038(11) 0.082(8)
C57 0.192(10) 0.149(9) 0.255(12) 0.020(9) 0.072(10) 0.078(8)
C58 0.197(10) 0.156(9) 0.271(12) 0.014(9) 0.061(10) 0.073(9)
C59 0.189(11) 0.166(10) 0.321(15) 0.025(11) 0.013(11) 0.065(10)
C60 0.218(15) 0.211(13) 0.385(19) 0.007(14) 0.019(14) 0.066(13)
C61 0.112(6) 0.118(7) 0.175(8) -0.005(6) -0.009(6) 0.038(6)
C62 0.131(8) 0.154(9) 0.205(10) 0.002(8) -0.020(7) 0.042(7)
C63 0.162(10) 0.189(11) 0.234(12) -0.002(10) -0.036(9) 0.068(9)
C64 0.194(11) 0.219(13) 0.268(14) 0.000(11) -0.036(10) 0.091(10)
C65 0.212(12) 0.259(15) 0.296(16) 0.002(12) -0.062(11) 0.102(12)
C66 0.248(14) 0.296(17) 0.329(18) 0.001(14) -0.074(13) 0.102(14)
C67 0.322(19) 0.36(2) 0.38(2) 0.001(18) -0.083(18) 0.092(19)
C68 0.294(16) 0.33(2) 0.36(2) 0.005(16) -0.085(15) 0.096(17)
C69 0.244(17) 0.219(15) 0.39(2) 0.016(17) 0.026(16) 0.062(15)
C70 0.189(13) 0.187(11) 0.362(17) 0.023(13) 0.007(12) 0.071(11)
C71 0.28(2) 0.24(2) 0.43(3) -0.03(2) 0.07(2) 0.07(2)
C72 0.34(2) 0.37(2) 0.40(3) 0.01(2) -0.08(2) 0.10(2)
C73 0.39(3) 0.43(4) 0.43(4) 0.01(3) -0.03(3) 0.12(3)
C74 0.161(8) 0.116(7) 0.155(8) -0.004(6) 0.023(7) 0.074(6)
C75 0.197(10) 0.148(8) 0.187(9) 0.003(7) 0.031(8) 0.106(7)
C76 0.238(12) 0.189(10) 0.214(11) -0.015(9) 0.031(10) 0.119(9)
C77 0.281(13) 0.200(11) 0.248(13) -0.028(10) 0.035(11) 0.133(11)
C78 0.315(15) 0.225(13) 0.281(15) -0.045(12) 0.042(13) 0.152(12)
C79 0.38(2) 0.315(18) 0.337(19) -0.056(16) 0.029(18) 0.103(17)
C80 0.359(17) 0.277(16) 0.316(17) -0.046(14) 0.036(16) 0.125(15)
C81 0.40(2) 0.33(2) 0.36(2) -0.03(2) 0.00(2) 0.07(2)
C82 0.39(2) 0.33(2) 0.35(2) -0.051(18) 0.02(2) 0.082(19)
C83 0.37(3) 0.33(3) 0.37(3) 0.03(3) -0.04(3) 0.11(3)
C84 0.187(10) 0.166(10) 0.335(14) 0.043(10) 0.089(11) 0.086(9)
C85 0.185(11) 0.199(12) 0.388(16) 0.028(12) 0.086(12) 0.113(9)
C86 0.223(14) 0.236(15) 0.428(19) 0.023(14) 0.090(15) 0.102(12)
C87 0.245(17) 0.261(17) 0.47(2) 0.011(17) 0.090(17) 0.096(14)
C88 0.27(2) 0.29(2) 0.50(2) 0.00(2) 0.08(2) 0.079(18)
C89 0.35(3) 0.34(3) 0.56(4) -0.03(3) 0.04(3) 0.01(3)
C90 0.167(8) 0.281(11) 0.244(10) 0.010(9) -0.029(8) 0.127(8)
C91 0.183(11) 0.331(15) 0.224(12) -0.001(12) -0.036(10) 0.080(11)
C92 0.183(12) 0.298(17) 0.232(14) 0.014(13) 0.002(11) 0.142(12)
C93 0.196(12) 0.306(16) 0.229(13) 0.007(12) -0.026(10) 0.111(12)
C94 0.226(18) 0.27(2) 0.176(15) 0.049(14) -0.006(13) 0.099(16)
C95 0.182(9) 0.299(12) 0.236(11) 0.014(10) -0.029(8) 0.107(9)
C96 0.190(12) 0.323(16) 0.238(13) -0.007(12) -0.031(10) 0.086(12)
C97 0.181(11) 0.307(14) 0.308(13) 0.022(12) -0.033(11) 0.141(10)
C98 0.198(12) 0.314(15) 0.356(15) 0.063(14) -0.017(13) 0.146(11)
C99 0.209(14) 0.312(16) 0.415(17) 0.076(16) -0.010(15) 0.141(13)
C100 0.227(16) 0.269(16) 0.434(19) 0.059(17) 0.001(17) 0.118(14)
C101 0.27(2) 0.22(2) 0.41(3) -0.04(2) -0.02(2) 0.117(19)
C102 0.221(14) 0.300(16) 0.431(18) 0.061(17) -0.005(16) 0.125(13)
C103 0.236(17) 0.263(17) 0.44(2) 0.043(18) -0.008(19) 0.101(16)
C104 0.206(13) 0.323(16) 0.395(16) 0.064(15) -0.015(14) 0.134(12)

loop_
_atom_type_symbol
_atom_type_description
_atom_type_scat_dispersion_real
_atom_type_scat_dispersion_imag
_atom_type_scat_source
C C 0.0137 0.0067 'International Tables Vol C Tables 4.2.6.8 and 6.1.1.4'
H H 0.0000 0.0000 'International Tables Vol C Tables 4.2.6.8 and 6.1.1.4'
Cl Cl 0.3281 0.5435 'International Tables Vol C Tables 4.2.6.8 and 6.1.1.4'
F F 0.0583 0.0400 'International Tables Vol C Tables 4.2.6.8 and 6.1.1.4'
N N 0.0241 0.0134 'International Tables Vol C Tables 4.2.6.8 and 6.1.1.4'
O O 0.0389 0.0241 'International Tables Vol C Tables 4.2.6.8 and 6.1.1.4'
S S 0.2925 0.4295 'International Tables Vol C Tables 4.2.6.8 and 6.1.1.4'

loop_
_geom_angle_atom_site_label_1
_geom_angle_atom_site_label_2
_geom_angle_atom_site_label_3
_geom_angle
_geom_angle_site_symmetry_1
_geom_angle_site_symmetry_3
_geom_angle_publ_flag
C1 S1 C42 90.6(5) . . ?
C22 S2 C10 91.6(5) . . ?
C2 S3 C25 89.6(5) . . ?
C33 S4 C7 87.9(5) . . ?
C33 C1 S1 112.2(7) . . ?
C41 C1 S1 138.8(8) . . ?
C41 C1 C33 109.0(9) . . ?
C36 C2 S3 140.4(9) . . ?
C36 C2 C47 106.0(9) . . ?
C47 C2 S3 113.6(8) . . ?
C18 C3 C38 119.6(11) . . ?
C18 C3 C39 109.4(10) . . ?
C38 C3 C39 130.9(11) . . ?
C10 C4 C25 111.9(7) . . ?
C10 C4 C27 128.0(9) . . ?
C25 C4 C27 119.9(9) . . ?
C15 C5 C11 105.5(11) . . ?
C26 C5 C11 128.6(11) . . ?
C26 C5 C15 125.9(11) . . ?
C33 C6 C21 121.9(9) . . ?
C42 C6 C21 127.1(9) . . ?
C42 C6 C33 110.5(7) . . ?
C40 C7 S4 137.5(9) . . ?
C41 C7 S4 114.1(8) . . ?
C41 C7 C40 108.3(9) . . ?
C36 C8 N2 104.9(8) . . ?
C36 C8 C44 121.9(10) . . ?
C44 C8 N2 133.1(9) . . ?
C12 C9 C15 107.9(10) . . ?
C50 C9 C12 129.1(11) . . ?
C50 C9 C15 123.0(11) . . ?
C34 N1 C19 114.0(9) . . ?
C4 C10 S2 112.1(7) . . ?
C4 C10 C24 121.3(9) . . ?
C24 C10 S2 126.4(9) . . ?
C12 C11 C5 107.4(10) . . ?
O2 C11 C5 124.0(11) . . ?
O2 C11 C12 128.6(11) . . ?
C47 N2 C8 108.1(8) . . ?
C47 N2 C54 115.4(9) . . ?
C54 N2 C8 128.0(8) . . ?
C16 N3 C14 114.6(9) . . ?
C9 C12 C11 107.3(10) . . ?
C24 C12 C9 127.2(10) . . ?
C24 C12 C11 125.4(10) . . ?
C35 C13 C39 124.5(10) . . ?
C35 C13 C45 113.8(11) . . ?
C39 C13 C45 121.7(11) . . ?
C41 N4 C44 105.9(8) . . ?
C41 N4 C53 118.8(10) . . ?
C44 N4 C53 135.2(10) . . ?
N3 C14 C19 122.1(10) . . ?
N3 C14 C43 120.4(10) . . ?
C19 C14 C43 117.5(11) . . ?
C5 C15 C9 111.4(10) . . ?
C5 C15 C49 114.3(11) . . ?
C9 C15 C49 134.3(11) . . ?
N3 C16 C34 123.4(10) . . ?
N3 C16 C40 117.1(9) . . ?
C34 C16 C40 119.4(10) . . ?
C39 C17 C23 109.5(10) . . ?
C46 C17 C23 125.3(10) . . ?
C46 C17 C39 125.3(10) . . ?
C3 C18 C23 109.7(10) . . ?
C3 C18 C31 122.5(11) . . ?
C31 C18 C23 127.7(10) . . ?
N1 C19 C14 121.5(10) . . ?
N1 C19 C28 118.1(11) . . ?
C14 C19 C28 120.3(11) . . ?
C29 C20 Cl1 121.0(10) . . ?
C29 C20 C38 121.7(10) . . ?
C38 C20 Cl1 117.3(10) . . ?
C6 C21 H21A 109.5 . . ?
C6 C21 H21B 109.5 . . ?
H21A C21 H21B 108.1 . . ?
C74 C21 C6 110.8(4) . . ?
C74 C21 H21A 109.5 . . ?
C74 C21 H21B 109.5 . . ?
C25 C22 S2 112.0(7) . . ?
C47 C22 S2 138.1(8) . . ?
C47 C22 C25 109.9(9) . . ?
O1 C23 C17 130.9(10) . . ?
O1 C23 C18 124.4(10) . . ?
C17 C23 C18 104.6(10) . . ?
C10 C24 H24 111.9 . . ?
C12 C24 C10 136.3(10) . . ?
C12 C24 H24 111.9 . . ?
C4 C25 S3 133.8(8) . . ?
C4 C25 C22 112.3(9) . . ?
C22 C25 S3 113.9(8) . . ?
C5 C26 H26 121.9 . . ?
C5 C26 C32 116.3(12) . . ?
C32 C26 H26 121.9 . . ?
C4 C27 H27A 109.0 . . ?
C4 C27 H27B 109.0 . . ?
C4 C27 C61 112.7(4) . . ?
H27A C27 H27B 107.8 . . ?
C61 C27 H27A 109.0 . . ?
C61 C27 H27B 109.0 . . ?
C19 C28 H28 121.1 . . ?
C37 C28 C19 117.9(12) . . ?
C37 C28 H28 121.1 . . ?
C20 C29 Cl3 119.3(9) . . ?
C31 C29 Cl3 118.8(10) . . ?
C31 C29 C20 121.9(11) . . ?
F1 C30 C37 117.6(11) . . ?
F1 C30 C43 119.7(12) . . ?
C43 C30 C37 122.8(12) . . ?
C18 C31 H31 121.0 . . ?
C29 C31 C18 118.0(12) . . ?
C29 C31 H31 121.0 . . ?
C26 C32 Cl4 118.0(10) . . ?
C48 C32 Cl4 119.9(10) . . ?
C48 C32 C26 122.1(12) . . ?
C1 C33 S4 115.1(8) . . ?
C1 C33 C6 112.8(9) . . ?
C6 C33 S4 132.1(8) . . ?
N1 C34 C16 124.2(10) . . ?
N1 C34 C36 117.5(9) . . ?
C16 C34 C36 118.3(10) . . ?
N6 C35 C13 176.5(12) . . ?
C2 C36 C34 127.3(9) . . ?
C8 C36 C2 111.5(9) . . ?
C8 C36 C34 120.9(9) . . ?
F2 C37 C28 118.9(13) . . ?
F2 C37 C30 119.5(12) . . ?
C28 C37 C30 121.6(12) . . ?
C3 C38 H38 121.9 . . ?
C20 C38 C3 116.2(11) . . ?
C20 C38 H38 121.9 . . ?
C13 C39 C3 125.4(10) . . ?
C13 C39 C17 127.8(10) . . ?
C17 C39 C3 106.7(10) . . ?
C7 C40 C16 130.5(10) . . ?
C7 C40 C44 107.3(9) . . ?
C44 C40 C16 122.3(10) . . ?
C7 C41 C1 113.8(9) . . ?
C7 C41 N4 110.8(9) . . ?
N4 C41 C1 135.4(10) . . ?
C6 C42 S1 113.9(7) . . ?
C6 C42 C46 121.0(9) . . ?
C46 C42 S1 125.1(8) . . ?
C14 C43 H43 120.1 . . ?
C30 C43 C14 119.9(12) . . ?
C30 C43 H43 120.1 . . ?
C8 C44 C40 116.9(10) . . ?
N4 C44 C8 135.3(9) . . ?
N4 C44 C40 107.6(9) . . ?
N7 C45 C13 178.0(16) . . ?
C17 C46 C42 134.1(10) . . ?
C17 C46 H46 112.9 . . ?
C42 C46 H46 112.9 . . ?
N2 C47 C2 109.4(9) . . ?
C22 C47 C2 113.0(9) . . ?
C22 C47 N2 137.6(10) . . ?
C32 C48 Cl2 122.0(10) . . ?
C49 C48 Cl2 117.6(10) . . ?
C49 C48 C32 120.2(11) . . ?
C15 C49 H49 119.5 . . ?
C48 C49 C15 121.1(12) . . ?
C48 C49 H49 119.5 . . ?
C9 C50 C51 121.2(11) . . ?
C52 C50 C9 124.0(12) . . ?
C52 C50 C51 114.4(12) . . ?
N5 C51 C50 176.8(16) . . ?
N8 C52 C50 175.6(16) . . ?
N4 C53 H53A 108.1 . . ?
N4 C53 H53B 108.1 . . ?
N4 C53 C90 116.6(12) . . ?
H53A C53 H53B 107.3 . . ?
C90 C53 H53A 108.1 . . ?
C90 C53 H53B 108.1 . . ?
N2 C54 H54A 107.9 . . ?
N2 C54 H54B 107.9 . . ?
N2 C54 C55 117.5(9) . . ?
H54A C54 H54B 107.2 . . ?
C55 C54 H54A 107.9 . . ?
C55 C54 H54B 107.9 . . ?
C54 C55 H55 102.5 . . ?
C57 C55 C54 112.5(5) . . ?
C57 C55 H55 102.5 . . ?
C57 C55 C84 113.1(9) . . ?
C84 C55 C54 120.9(13) . . ?
C84 C55 H55 102.5 . . ?
H56A C56 H56B 107.8 . . ?
C58 C56 H56A 109.0 . . ?
C58 C56 H56B 109.0 . . ?
C59 C56 H56A 109.0 . . ?
C59 C56 H56B 109.0 . . ?
C59 C56 C58 113.0(5) . . ?
C55 C57 H57A 108.8 . . ?
C55 C57 H57B 108.8 . . ?
H57A C57 H57B 107.7 . . ?
C58 C57 C55 113.8(5) . . ?
C58 C57 H57A 108.8 . . ?
C58 C57 H57B 108.8 . . ?
C56 C58 H58A 109.3 . . ?
C56 C58 H58B 109.3 . . ?
C57 C58 C56 111.7(5) . . ?
C57 C58 H58A 109.3 . . ?
C57 C58 H58B 109.3 . . ?
H58A C58 H58B 107.9 . . ?
C56 C59 H59A 109.2 . . ?
C56 C59 H59B 109.2 . . ?
C56 C59 C70 112.0(5) . . ?
H59A C59 H59B 107.9 . . ?
C70 C59 H59A 109.2 . . ?
C70 C59 H59B 109.2 . . ?
H60A C60 H60B 107.9 . . ?
C69 C60 H60A 109.2 . . ?
C69 C60 H60B 109.2 . . ?
C69 C60 C70 112.0(5) . . ?
C70 C60 H60A 109.2 . . ?
C70 C60 H60B 109.2 . . ?
C27 C61 H61A 109.3 . . ?
C27 C61 H61B 109.3 . . ?
C27 C61 C62 111.7(4) . . ?
H61A C61 H61B 107.9 . . ?
C62 C61 H61A 109.3 . . ?
C62 C61 H61B 109.3 . . ?
C61 C62 H62A 109.1 . . ?
C61 C62 H62B 109.1 . . ?
H62A C62 H62B 107.8 . . ?
C63 C62 C61 112.5(5) . . ?
C63 C62 H62A 109.1 . . ?
C63 C62 H62B 109.1 . . ?
C62 C63 H63A 109.2 . . ?
C62 C63 H63B 109.2 . . ?
C62 C63 C64 112.0(5) . . ?
H63A C63 H63B 107.9 . . ?
C64 C63 H63A 109.2 . . ?
C64 C63 H63B 109.2 . . ?
C63 C64 H64A 109.2 . . ?
C63 C64 H64B 109.2 . . ?
H64A C64 H64B 107.9 . . ?
C65 C64 C63 112.1(5) . . ?
C65 C64 H64A 109.2 . . ?
C65 C64 H64B 109.2 . . ?
C64 C65 H65A 109.3 . . ?
C64 C65 H65B 109.3 . . ?
H65A C65 H65B 108.0 . . ?
C66 C65 C64 111.6(5) . . ?
C66 C65 H65A 109.3 . . ?
C66 C65 H65B 109.3 . . ?
C65 C66 H66A 109.0 . . ?
C65 C66 H66B 109.0 . . ?
C65 C66 C68 112.8(5) . . ?
H66A C66 H66B 107.8 . . ?
C68 C66 H66A 109.0 . . ?
C68 C66 H66B 109.0 . . ?
H67A C67 H67B 107.9 . . ?
C68 C67 H67A 109.2 . . ?
C68 C67 H67B 109.2 . . ?
C72 C67 H67A 109.2 . . ?
C72 C67 H67B 109.2 . . ?
C72 C67 C68 112.2(5) . . ?
C66 C68 C67 111.5(5) . . ?
C66 C68 H68A 109.3 . . ?
C66 C68 H68B 109.3 . . ?
C67 C68 H68A 109.3 . . ?
C67 C68 H68B 109.3 . . ?
H68A C68 H68B 108.0 . . ?
C60 C69 H69A 109.2 . . ?
C60 C69 H69B 109.2 . . ?
C60 C69 C71 112.2(5) . . ?
H69A C69 H69B 107.9 . . ?
C71 C69 H69A 109.2 . . ?
C71 C69 H69B 109.2 . . ?
C59 C70 H70A 109.2 . . ?
C59 C70 H70B 109.2 . . ?
C60 C70 C59 112.0(5) . . ?
C60 C70 H70A 109.2 . . ?
C60 C70 H70B 109.2 . . ?
H70A C70 H70B 107.9 . . ?
C69 C71 H71A 109.2 . . ?
C69 C71 H71B 109.7 . . ?
C69 C71 H71C 109.6 . . ?
H71A C71 H71B 109.5 . . ?
H71A C71 H71C 109.4 . . ?
H71B C71 H71C 109.5 . . ?
C67 C72 H72A 109.3 . . ?
C67 C72 H72B 109.3 . . ?
C67 C72 C73 111.8(5) . . ?
H72A C72 H72B 107.9 . . ?
C73 C72 H72A 109.2 . . ?
C73 C72 H72B 109.3 . . ?
C72 C73 H73A 108.7 . . ?
C72 C73 H73B 109.5 . . ?
C72 C73 H73C 110.1 . . ?
H73A C73 H73B 109.5 . . ?
H73A C73 H73C 109.5 . . ?
H73B C73 H73C 109.5 . . ?
C21 C74 H74A 109.0 . . ?
C21 C74 H74B 109.0 . . ?
H74A C74 H74B 107.8 . . ?
C75 C74 C21 113.0(4) . . ?
C75 C74 H74A 109.0 . . ?
C75 C74 H74B 109.0 . . ?
C74 C75 H75A 109.4 . . ?
C74 C75 H75B 109.4 . . ?
C74 C75 C76 111.1(4) . . ?
H75A C75 H75B 108.0 . . ?
C76 C75 H75A 109.4 . . ?
C76 C75 H75B 109.4 . . ?
C75 C76 H76A 109.0 . . ?
C75 C76 H76B 109.0 . . ?
H76A C76 H76B 107.8 . . ?
C77 C76 C75 112.9(5) . . ?
C77 C76 H76A 109.0 . . ?
C77 C76 H76B 109.0 . . ?
C76 C77 H77A 109.4 . . ?
C76 C77 H77B 109.4 . . ?
C76 C77 C78 111.3(5) . . ?
H77A C77 H77B 108.0 . . ?
C78 C77 H77A 109.4 . . ?
C78 C77 H77B 109.4 . . ?
C77 C78 H78A 109.1 . . ?
C77 C78 H78B 109.1 . . ?
H78A C78 H78B 107.9 . . ?
C80 C78 C77 112.3(5) . . ?
C80 C78 H78A 109.1 . . ?
C80 C78 H78B 109.2 . . ?
H79A C79 H79B 107.9 . . ?
C80 C79 H79A 109.1 . . ?
C80 C79 H79B 109.1 . . ?
C80 C79 C82 112.3(5) . . ?
C82 C79 H79A 109.1 . . ?
C82 C79 H79B 109.1 . . ?
C78 C80 C79 112.1(5) . . ?
C78 C80 H80A 109.2 . . ?
C78 C80 H80B 109.2 . . ?
C79 C80 H80A 109.2 . . ?
C79 C80 H80B 109.2 . . ?
H80A C80 H80B 107.9 . . ?
H81A C81 H81B 107.9 . . ?
C82 C81 H81A 109.2 . . ?
C82 C81 H81B 109.2 . . ?
C83 C81 H81A 109.2 . . ?
C83 C81 H81B 109.2 . . ?
C83 C81 C82 112.1(5) . . ?
C79 C82 C81 111.9(5) . . ?
C79 C82 H82A 109.2 . . ?
C79 C82 H82B 109.2 . . ?
C81 C82 H82A 109.2 . . ?
C81 C82 H82B 109.2 . . ?
H82A C82 H82B 107.9 . . ?
C81 C83 H83A 107.4 . . ?
C81 C83 H83B 111.2 . . ?
C81 C83 H83C 109.8 . . ?
H83A C83 H83B 109.5 . . ?
H83A C83 H83C 109.5 . . ?
H83B C83 H83C 109.4 . . ?
C55 C84 H84A 109.2 . . ?
C55 C84 H84B 109.2 . . ?
H84A C84 H84B 107.9 . . ?
C85 C84 C55 111.9(5) . . ?
C85 C84 H84A 109.2 . . ?
C85 C84 H84B 109.2 . . ?
C84 C85 H85A 109.0 . . ?
C84 C85 H85B 109.0 . . ?
C84 C85 C86 112.8(5) . . ?
H85A C85 H85B 107.8 . . ?
C86 C85 H85A 109.0 . . ?
C86 C85 H85B 109.0 . . ?
C85 C86 H86A 109.4 . . ?
C85 C86 H86B 109.3 . . ?
C85 C86 C87 111.4(5) . . ?
H86A C86 H86B 108.0 . . ?
C87 C86 H86A 109.4 . . ?
C87 C86 H86B 109.3 . . ?
C86 C87 H87A 109.2 . . ?
C86 C87 H87B 109.3 . . ?
H87A C87 H87B 107.9 . . ?
C88 C87 C86 111.8(5) . . ?
C88 C87 H87A 109.3 . . ?
C88 C87 H87B 109.3 . . ?
C87 C88 H88A 120.4 . . ?
C87 C88 H88B 94.4 . . ?
C87 C88 C89 111.9(5) . . ?
H88A C88 H88B 107.9 . . ?
C89 C88 H88A 119.3 . . ?
C89 C88 H88B 96.1 . . ?
C88 C89 H89A 107.1 . . ?
C88 C89 H89B 113.2 . . ?
C88 C89 H89C 108.0 . . ?
H89A C89 H89B 109.5 . . ?
H89A C89 H89C 109.4 . . ?
H89B C89 H89C 109.5 . . ?
C53 C90 H90 99.0 . . ?
C95 C90 C53 116.4(11) . . ?
C95 C90 H90 99.0 . . ?
C95 C90 C97 129.3(14) . . ?
C97 C90 C53 106.9(15) . . ?
C97 C90 H90 99.0 . . ?
H91A C91 H91B 107.8 . . ?
C95 C91 H91A 109.1 . . ?
C95 C91 H91B 109.1 . . ?
C95 C91 C96 112.7(5) . . ?
C96 C91 H91A 109.1 . . ?
C96 C91 H91B 109.1 . . ?
H92A C92 H92B 108.0 . . ?
C93 C92 H92A 109.4 . . ?
C93 C92 H92B 109.4 . . ?
C93 C92 C94 111.1(5) . . ?
C94 C92 H92A 109.4 . . ?
C94 C92 H92B 109.4 . . ?
C92 C93 H93A 108.9 . . ?
C92 C93 H93B 108.9 . . ?
C92 C93 C96 113.2(5) . . ?
H93A C93 H93B 107.7 . . ?
C96 C93 H93A 108.9 . . ?
C96 C93 H93B 108.9 . . ?
C92 C94 H94A 109.5 . . ?
C92 C94 H94B 109.5 . . ?
C92 C94 H94C 109.5 . . ?
H94A C94 H94B 109.5 . . ?
H94A C94 H94C 109.5 . . ?
H94B C94 H94C 109.5 . . ?
C90 C95 H95A 109.2 . . ?
C90 C95 H95B 109.2 . . ?
C91 C95 C90 111.9(5) . . ?
C91 C95 H95A 109.2 . . ?
C91 C95 H95B 109.2 . . ?
H95A C95 H95B 107.9 . . ?
C91 C96 H96A 109.4 . . ?
C91 C96 H96B 109.4 . . ?
C93 C96 C91 111.0(5) . . ?
C93 C96 H96A 109.4 . . ?
C93 C96 H96B 109.4 . . ?
H96A C96 H96B 108.0 . . ?
C90 C97 H97A 109.2 . . ?
C90 C97 H97B 109.2 . . ?
H97A C97 H97B 107.9 . . ?
C98 C97 C90 112.0(5) . . ?
C98 C97 H97A 109.2 . . ?
C98 C97 H97B 109.2 . . ?
C97 C98 H98A 109.2 . . ?
C97 C98 H98B 109.2 . . ?
C97 C98 C104 112.1(5) . . ?
H98A C98 H98B 107.9 . . ?
C104 C98 H98A 109.2 . . ?
C104 C98 H98B 109.2 . . ?
H99A C99 H99B 107.9 . . ?
C102 C99 H99A 109.2 . . ?
C102 C99 H99B 109.2 . . ?
C102 C99 C104 112.2(5) . . ?
C104 C99 H99A 109.2 . . ?
C104 C99 H99B 109.2 . . ?
H10A C100 H10B 107.9 . . ?
C102 C100 H10A 109.2 . . ?
C102 C100 H10B 109.2 . . ?
C103 C100 H10A 109.2 . . ?
C103 C100 H10B 109.2 . . ?
C103 C100 C102 112.1(5) . . ?
H10C C101 H10D 109.5 . . ?
H10C C101 H10E 109.5 . . ?
H10D C101 H10E 109.4 . . ?
C103 C101 H10C 109.7 . . ?
C103 C101 H10D 112.8 . . ?
C103 C101 H10E 105.8 . . ?
C99 C102 C100 111.9(5) . . ?
C99 C102 H10F 109.2 . . ?
C99 C102 H10G 109.2 . . ?
C100 C102 H10F 109.2 . . ?
C100 C102 H10G 109.2 . . ?
H10F C102 H10G 107.9 . . ?
C100 C103 C101 112.0(5) . . ?
C100 C103 H10H 109.2 . . ?
C100 C103 H10I 109.2 . . ?
C101 C103 H10H 109.2 . . ?
C101 C103 H10I 109.2 . . ?
H10H C103 H10I 107.9 . . ?
C98 C104 C99 111.8(5) . . ?
C98 C104 H10J 109.3 . . ?
C98 C104 H10K 109.3 . . ?
C99 C104 H10J 109.3 . . ?
C99 C104 H10K 109.3 . . ?
H10J C104 H10K 107.9 . . ?

loop_
_geom_bond_atom_site_label_1
_geom_bond_atom_site_label_2
_geom_bond_distance
_geom_bond_site_symmetry_2
_geom_bond_publ_flag
S1 C1 1.723(10) . ?
S1 C42 1.744(10) . ?
S2 C10 1.750(10) . ?
S2 C22 1.714(11) . ?
S3 C2 1.689(11) . ?
S3 C25 1.727(11) . ?
S4 C7 1.743(10) . ?
S4 C33 1.718(11) . ?
Cl1 C20 1.734(12) . ?
Cl2 C48 1.704(12) . ?
Cl3 C29 1.762(12) . ?
Cl4 C32 1.727(13) . ?
O1 C23 1.204(13) . ?
C1 C33 1.411(14) . ?
C1 C41 1.397(14) . ?
C2 C36 1.389(14) . ?
C2 C47 1.420(15) . ?
C3 C18 1.378(15) . ?
C3 C38 1.407(15) . ?
C3 C39 1.462(16) . ?
C4 C10 1.400(14) . ?
C4 C25 1.419(15) . ?
C4 C27 1.519(3) . ?
C5 C11 1.501(16) . ?
C5 C15 1.413(16) . ?
C5 C26 1.332(17) . ?
C6 C21 1.521(3) . ?
C6 C33 1.434(14) . ?
C6 C42 1.385(14) . ?
C7 C40 1.378(15) . ?
C7 C41 1.351(14) . ?
C8 N2 1.460(13) . ?
C8 C36 1.387(14) . ?
C8 C44 1.399(15) . ?
C9 C12 1.434(15) . ?
C9 C15 1.436(16) . ?
C9 C50 1.401(17) . ?
N1 C19 1.358(14) . ?
N1 C34 1.330(13) . ?
C10 C24 1.408(15) . ?
C11 C12 1.475(16) . ?
C11 O2 1.222(13) . ?
N2 C47 1.370(12) . ?
N2 C54 1.455(15) . ?
N3 C14 1.340(14) . ?
N3 C16 1.333(13) . ?
C12 C24 1.353(15) . ?
C13 C35 1.373(18) . ?
C13 C39 1.386(15) . ?
C13 C45 1.426(18) . ?
N4 C41 1.395(13) . ?
N4 C44 1.397(13) . ?
N4 C53 1.432(15) . ?
C14 C19 1.434(16) . ?
C14 C43 1.438(15) . ?
C15 C49 1.458(16) . ?
C16 C34 1.376(14) . ?
C16 C40 1.445(15) . ?
F1 C30 1.343(13) . ?
C17 C23 1.454(16) . ?
C17 C39 1.449(15) . ?
C17 C46 1.405(15) . ?
C18 C23 1.500(16) . ?
C18 C31 1.383(15) . ?
C19 C28 1.444(16) . ?
C20 C29 1.375(17) . ?
C20 C38 1.402(17) . ?
C21 H21A 0.9900 . ?
C21 H21B 0.9900 . ?
C21 C74 1.521(3) . ?
C22 C25 1.424(14) . ?
C22 C47 1.369(15) . ?
F2 C37 1.303(14) . ?
C24 H24 0.9500 . ?
C26 H26 0.9500 . ?
C26 C32 1.432(17) . ?
C27 H27A 0.9900 . ?
C27 H27B 0.9900 . ?
C27 C61 1.520(3) . ?
C28 H28 0.9500 . ?
C28 C37 1.371(17) . ?
C29 C31 1.331(16) . ?
C30 C37 1.382(18) . ?
C30 C43 1.343(16) . ?
C31 H31 0.9500 . ?
C32 C48 1.364(18) . ?
C34 C36 1.467(14) . ?
C35 N6 1.202(16) . ?
N5 C51 1.156(17) . ?
C38 H38 0.9500 . ?
C40 C44 1.428(15) . ?
N7 C45 1.121(15) . ?
C42 C46 1.434(15) . ?
C43 H43 0.9500 . ?
C46 H46 0.9500 . ?
C48 C49 1.359(17) . ?
C49 H49 0.9500 . ?
N8 C52 1.187(16) . ?
C50 C51 1.42(2) . ?
C50 C52 1.380(18) . ?
C53 H53A 0.9900 . ?
C53 H53B 0.9900 . ?
C53 C90 1.57(2) . ?
C54 H54A 0.9900 . ?
C54 H54B 0.9900 . ?
C54 C55 1.522(3) . ?
C55 H55 1.0000 . ?
C55 C57 1.520(3) . ?
C55 C84 1.520(3) . ?
C56 H56A 0.9900 . ?
C56 H56B 0.9900 . ?
C56 C58 1.520(3) . ?
C56 C59 1.519(3) . ?
C57 H57A 0.9900 . ?
C57 H57B 0.9900 . ?
C57 C58 1.519(3) . ?
C58 H58A 0.9900 . ?
C58 H58B 0.9900 . ?
C59 H59A 0.9900 . ?
C59 H59B 0.9900 . ?
C59 C70 1.521(3) . ?
C60 H60A 0.9900 . ?
C60 H60B 0.9900 . ?
C60 C69 1.520(3) . ?
C60 C70 1.521(3) . ?
C61 H61A 0.9900 . ?
C61 H61B 0.9900 . ?
C61 C62 1.521(3) . ?
C62 H62A 0.9900 . ?
C62 H62B 0.9900 . ?
C62 C63 1.519(3) . ?
C63 H63A 0.9900 . ?
C63 H63B 0.9900 . ?
C63 C64 1.520(3) . ?
C64 H64A 0.9900 . ?
C64 H64B 0.9900 . ?
C64 C65 1.521(3) . ?
C65 H65A 0.9900 . ?
C65 H65B 0.9900 . ?
C65 C66 1.520(3) . ?
C66 H66A 0.9900 . ?
C66 H66B 0.9900 . ?
C66 C68 1.520(3) . ?
C67 H67A 0.9900 . ?
C67 H67B 0.9900 . ?
C67 C68 1.521(3) . ?
C67 C72 1.520(3) . ?
C68 H68A 0.9900 . ?
C68 H68B 0.9900 . ?
C69 H69A 0.9900 . ?
C69 H69B 0.9900 . ?
C69 C71 1.520(3) . ?
C70 H70A 0.9900 . ?
C70 H70B 0.9900 . ?
C71 H71A 0.9801 . ?
C71 H71B 0.9797 . ?
C71 H71C 0.9802 . ?
C72 H72A 0.9900 . ?
C72 H72B 0.9900 . ?
C72 C73 1.520(3) . ?
C73 H73A 0.9800 . ?
C73 H73B 0.9801 . ?
C73 H73C 0.9801 . ?
C74 H74A 0.9900 . ?
C74 H74B 0.9900 . ?
C74 C75 1.519(3) . ?
C75 H75A 0.9900 . ?
C75 H75B 0.9900 . ?
C75 C76 1.521(3) . ?
C76 H76A 0.9900 . ?
C76 H76B 0.9900 . ?
C76 C77 1.519(3) . ?
C77 H77A 0.9900 . ?
C77 H77B 0.9900 . ?
C77 C78 1.521(3) . ?
C78 H78A 0.9900 . ?
C78 H78B 0.9900 . ?
C78 C80 1.519(3) . ?
C79 H79A 0.9900 . ?
C79 H79B 0.9900 . ?
C79 C80 1.519(3) . ?
C79 C82 1.520(3) . ?
C80 H80A 0.9900 . ?
C80 H80B 0.9900 . ?
C81 H81A 0.9900 . ?
C81 H81B 0.9900 . ?
C81 C82 1.521(3) . ?
C81 C83 1.520(3) . ?
C82 H82A 0.9900 . ?
C82 H82B 0.9900 . ?
C83 H83A 0.9799 . ?
C83 H83B 0.9798 . ?
C83 H83C 0.9806 . ?
C84 H84A 0.9900 . ?
C84 H84B 0.9900 . ?
C84 C85 1.519(3) . ?
C85 H85A 0.9900 . ?
C85 H85B 0.9900 . ?
C85 C86 1.519(3) . ?
C86 H86A 0.9900 . ?
C86 H86B 0.9900 . ?
C86 C87 1.521(3) . ?
C87 H87A 0.9900 . ?
C87 H87B 0.9900 . ?
C87 C88 1.520(3) . ?
C88 H88A 0.9900 . ?
C88 H88B 0.9899 . ?
C88 C89 1.520(3) . ?
C89 H89A 0.9799 . ?
C89 H89B 0.9799 . ?
C89 H89C 0.9803 . ?
C90 H90 1.0000 . ?
C90 C95 1.519(3) . ?
C90 C97 1.520(3) . ?
C91 H91A 0.9900 . ?
C91 H91B 0.9900 . ?
C91 C95 1.519(3) . ?
C91 C96 1.520(3) . ?
C92 H92A 0.9900 . ?
C92 H92B 0.9900 . ?
C92 C93 1.518(3) . ?
C92 C94 1.523(3) . ?
C93 H93A 0.9900 . ?
C93 H93B 0.9900 . ?
C93 C96 1.519(3) . ?
C94 H94A 0.9800 . ?
C94 H94B 0.9800 . ?
C94 H94C 0.9800 . ?
C95 H95A 0.9900 . ?
C95 H95B 0.9900 . ?
C96 H96A 0.9900 . ?
C96 H96B 0.9900 . ?
C97 H97A 0.9900 . ?
C97 H97B 0.9900 . ?
C97 C98 1.520(3) . ?
C98 H98A 0.9900 . ?
C98 H98B 0.9900 . ?
C98 C104 1.520(3) . ?
C99 H99A 0.9900 . ?
C99 H99B 0.9900 . ?
C99 C102 1.520(3) . ?
C99 C104 1.520(3) . ?
C100 H10A 0.9900 . ?
C100 H10B 0.9900 . ?
C100 C102 1.520(3) . ?
C100 C103 1.520(3) . ?
C101 H10C 0.9797 . ?
C101 H10D 0.9796 . ?
C101 H10E 0.9802 . ?
C101 C103 1.520(3) . ?
C102 H10F 0.9900 . ?
C102 H10G 0.9900 . ?
C103 H10H 0.9900 . ?
C103 H10I 0.9900 . ?
C104 H10J 0.9900 . ?
C104 H10K 0.9900 . ?

loop_
_geom_torsion_atom_site_label_1
_geom_torsion_atom_site_label_2
_geom_torsion_atom_site_label_3
_geom_torsion_atom_site_label_4
_geom_torsion
_geom_torsion_site_symmetry_1
_geom_torsion_site_symmetry_2
_geom_torsion_site_symmetry_3
_geom_torsion_site_symmetry_4
_geom_torsion_publ_flag
S1 C1 C33 S4 -179.0(5) . . . . ?
S1 C1 C33 C6 -0.4(11) . . . . ?
S1 C1 C41 C7 177.8(9) . . . . ?
S1 C1 C41 N4 0(2) . . . . ?
S1 C42 C46 C17 0.7(18) . . . . ?
S2 C10 C24 C12 -6.5(19) . . . . ?
S2 C22 C25 S3 -177.8(6) . . . . ?
S2 C22 C25 C4 3.4(12) . . . . ?
S2 C22 C47 C2 176.6(9) . . . . ?
S2 C22 C47 N2 -3(2) . . . . ?
S3 C2 C36 C8 179.0(10) . . . . ?
S3 C2 C36 C34 5(2) . . . . ?
S3 C2 C47 N2 -179.6(7) . . . . ?
S3 C2 C47 C22 0.4(13) . . . . ?
S4 C7 C40 C16 2(2) . . . . ?
S4 C7 C40 C44 -178.2(9) . . . . ?
S4 C7 C41 C1 2.8(13) . . . . ?
S4 C7 C41 N4 -179.2(7) . . . . ?
Cl1 C20 C29 Cl3 0.1(14) . . . . ?
Cl1 C20 C29 C31 178.2(9) . . . . ?
Cl1 C20 C38 C3 -177.2(8) . . . . ?
Cl2 C48 C49 C15 177.3(8) . . . . ?
Cl3 C29 C31 C18 178.7(9) . . . . ?
Cl4 C32 C48 Cl2 7.2(14) . . . . ?
Cl4 C32 C48 C49 -178.5(9) . . . . ?
C1 S1 C42 C6 1.0(8) . . . . ?
C1 S1 C42 C46 179.3(9) . . . . ?
C2 S3 C25 C4 178.8(11) . . . . ?
C2 S3 C25 C22 0.4(9) . . . . ?
C3 C18 C23 O1 -179.3(11) . . . . ?
C3 C18 C23 C17 2.4(12) . . . . ?
C3 C18 C31 C29 -2.3(18) . . . . ?
C4 C10 C24 C12 179.7(11) . . . . ?
C4 C27 C61 C62 -178.8(12) . . . . ?
C5 C11 C12 C9 -4.1(11) . . . . ?
C5 C11 C12 C24 179.7(10) . . . . ?
C5 C15 C49 C48 -4.7(16) . . . . ?
C5 C26 C32 Cl4 178.6(9) . . . . ?
C5 C26 C32 C48 0.5(17) . . . . ?
C6 C21 C74 C75 -176.9(12) . . . . ?
C6 C42 C46 C17 178.8(11) . . . . ?
C7 S4 C33 C1 0.2(8) . . . . ?
C7 S4 C33 C6 -178.0(10) . . . . ?
C7 C40 C44 C8 -177.8(10) . . . . ?
C7 C40 C44 N4 -2.3(12) . . . . ?
C8 N2 C47 C2 0.2(12) . . . . ?
C8 N2 C47 C22 -180.0(13) . . . . ?
C8 N2 C54 C55 50.0(16) . . . . ?
C9 C12 C24 C10 -179.4(11) . . . . ?
C9 C15 C49 C48 174.9(12) . . . . ?
N1 C19 C28 C37 175.8(10) . . . . ?
N1 C34 C36 C2 -2.9(16) . . . . ?
N1 C34 C36 C8 -176.8(10) . . . . ?
C10 S2 C22 C25 -1.5(8) . . . . ?
C10 S2 C22 C47 -178.2(13) . . . . ?
C10 C4 C25 S3 177.5(9) . . . . ?
C10 C4 C25 C22 -4.1(13) . . . . ?
C10 C4 C27 C61 100.7(13) . . . . ?
C11 C5 C15 C9 4.5(12) . . . . ?
C11 C5 C15 C49 -175.8(9) . . . . ?
C11 C5 C26 C32 178.0(10) . . . . ?
C11 C12 C24 C10 -4(2) . . . . ?
N2 C8 C36 C2 2.4(12) . . . . ?
N2 C8 C36 C34 177.2(9) . . . . ?
N2 C8 C44 N4 5(2) . . . . ?
N2 C8 C44 C40 179.4(11) . . . . ?
N2 C54 C55 C57 37.6(14) . . . . ?
N2 C54 C55 C84 175.5(10) . . . . ?
N3 C14 C19 N1 3.4(16) . . . . ?
N3 C14 C19 C28 -178.7(10) . . . . ?
N3 C14 C43 C30 -179.3(10) . . . . ?
N3 C16 C34 N1 1.5(16) . . . . ?
N3 C16 C34 C36 -178.7(9) . . . . ?
N3 C16 C40 C7 -4.0(17) . . . . ?
N3 C16 C40 C44 176.0(10) . . . . ?
C12 C9 C15 C5 -7.3(12) . . . . ?
C12 C9 C15 C49 173.2(11) . . . . ?
C12 C9 C50 C51 3(2) . . . . ?
C12 C9 C50 C52 176.3(12) . . . . ?
N4 C53 C90 C95 24(2) . . . . ?
N4 C53 C90 C97 176.4(12) . . . . ?
C14 N3 C16 C34 0.4(14) . . . . ?
C14 N3 C16 C40 -178.8(9) . . . . ?
C14 C19 C28 C37 -2.1(16) . . . . ?
C15 C5 C11 C12 -0.2(11) . . . . ?
C15 C5 C11 O2 177.8(10) . . . . ?
C15 C5 C26 C32 -3.0(17) . . . . ?
C15 C9 C12 C11 6.8(11) . . . . ?
C15 C9 C12 C24 -177.1(10) . . . . ?
C15 C9 C50 C51 -175.5(11) . . . . ?
C15 C9 C50 C52 -2.5(19) . . . . ?
C16 N3 C14 C19 -2.7(14) . . . . ?
C16 N3 C14 C43 178.7(9) . . . . ?
C16 C34 C36 C2 177.3(10) . . . . ?
C16 C34 C36 C8 3.4(14) . . . . ?
C16 C40 C44 C8 2.1(15) . . . . ?
C16 C40 C44 N4 177.7(9) . . . . ?
F1 C30 C37 F2 -0.2(17) . . . . ?
F1 C30 C37 C28 179.0(11) . . . . ?
F1 C30 C43 C14 178.7(10) . . . . ?
C18 C3 C38 C20 -2.6(15) . . . . ?
C18 C3 C39 C13 179.0(11) . . . . ?
C18 C3 C39 C17 1.2(12) . . . . ?
C19 N1 C34 C16 -0.8(14) . . . . ?
C19 N1 C34 C36 179.4(8) . . . . ?
C19 C14 C43 C30 2.1(15) . . . . ?
C19 C28 C37 F2 -178.5(10) . . . . ?
C19 C28 C37 C30 2.4(18) . . . . ?
O2 C11 C12 C9 178.0(11) . . . . ?
O2 C11 C12 C24 1.9(18) . . . . ?
C20 C29 C31 C18 0.5(18) . . . . ?
C21 C6 C33 S4 -8.2(14) . . . . ?
C21 C6 C33 C1 173.5(7) . . . . ?
C21 C6 C42 S1 -173.3(6) . . . . ?
C21 C6 C42 C46 8.4(15) . . . . ?
C21 C74 C75 C76 178.4(14) . . . . ?
C22 S2 C10 C4 -0.9(8) . . . . ?
C22 S2 C10 C24 -175.2(10) . . . . ?
C23 C17 C39 C3 0.4(12) . . . . ?
C23 C17 C39 C13 -177.3(11) . . . . ?
C23 C17 C46 C42 -4(2) . . . . ?
C23 C18 C31 C29 -178.7(11) . . . . ?
C25 S3 C2 C36 178.2(13) . . . . ?
C25 S3 C2 C47 -0.4(9) . . . . ?
C25 C4 C10 S2 3.0(11) . . . . ?
C25 C4 C10 C24 177.6(9) . . . . ?
C25 C4 C27 C61 -84.9(13) . . . . ?
C25 C22 C47 C2 -0.2(13) . . . . ?
C25 C22 C47 N2 179.9(12) . . . . ?
C26 C5 C11 C12 179.0(11) . . . . ?
C26 C5 C11 O2 -3.1(19) . . . . ?
C26 C5 C15 C9 -174.7(11) . . . . ?
C26 C5 C15 C49 5.0(17) . . . . ?
C26 C32 C48 Cl2 -174.8(9) . . . . ?
C26 C32 C48 C49 -0.5(18) . . . . ?
C27 C4 C10 S2 177.7(6) . . . . ?
C27 C4 C10 C24 -7.6(15) . . . . ?
C27 C4 C25 S3 2.3(15) . . . . ?
C27 C4 C25 C22 -179.3(8) . . . . ?
C27 C61 C62 C63 178.1(10) . . . . ?
C29 C20 C38 C3 1.0(15) . . . . ?
C31 C18 C23 O1 -2(2) . . . . ?
C31 C18 C23 C17 179.3(11) . . . . ?
C32 C48 C49 C15 2.7(17) . . . . ?
C33 S4 C7 C40 176.5(13) . . . . ?
C33 S4 C7 C41 -1.7(9) . . . . ?
C33 C1 C41 C7 -2.5(13) . . . . ?
C33 C1 C41 N4 -179.9(11) . . . . ?
C33 C6 C21 C74 -88.0(12) . . . . ?
C33 C6 C42 S1 -1.4(11) . . . . ?
C33 C6 C42 C46 -179.7(9) . . . . ?
C34 N1 C19 C14 -1.5(14) . . . . ?
C34 N1 C19 C28 -179.4(9) . . . . ?
C34 C16 C40 C7 176.7(11) . . . . ?
C34 C16 C40 C44 -3.2(16) . . . . ?
C35 C13 C39 C3 -174.2(11) . . . . ?
C35 C13 C39 C17 3(2) . . . . ?
C36 C2 C47 N2 1.3(12) . . . . ?
C36 C2 C47 C22 -178.6(9) . . . . ?
C36 C8 N2 C47 -1.5(11) . . . . ?
C36 C8 N2 C54 -147.4(11) . . . . ?
C36 C8 C44 N4 -172.2(11) . . . . ?
C36 C8 C44 C40 1.8(15) . . . . ?
C37 C30 C43 C14 -2.0(17) . . . . ?
C38 C3 C18 C23 -179.6(10) . . . . ?
C38 C3 C18 C31 3.4(17) . . . . ?
C38 C3 C39 C13 -4.1(19) . . . . ?
C38 C3 C39 C17 178.1(11) . . . . ?
C38 C20 C29 Cl3 -178.0(8) . . . . ?
C38 C20 C29 C31 0.1(18) . . . . ?
C39 C3 C18 C23 -2.3(12) . . . . ?
C39 C3 C18 C31 -179.3(10) . . . . ?
C39 C3 C38 C20 -179.3(10) . . . . ?
C39 C17 C23 O1 -179.8(12) . . . . ?
C39 C17 C23 C18 -1.7(12) . . . . ?
C39 C17 C46 C42 176.1(11) . . . . ?
C40 C7 C41 C1 -176.0(9) . . . . ?
C40 C7 C41 N4 2.1(13) . . . . ?
C40 C16 C34 N1 -179.4(10) . . . . ?
C40 C16 C34 C36 0.4(14) . . . . ?
C41 C1 C33 S4 1.2(11) . . . . ?
C41 C1 C33 C6 179.8(9) . . . . ?
C41 C7 C40 C16 -179.8(11) . . . . ?
C41 C7 C40 C44 0.1(12) . . . . ?
C41 N4 C44 C8 177.8(12) . . . . ?
C41 N4 C44 C40 3.4(11) . . . . ?
C41 N4 C53 C90 -91.1(16) . . . . ?
C42 S1 C1 C33 -0.3(8) . . . . ?
C42 S1 C1 C41 179.4(13) . . . . ?
C42 C6 C21 C74 83.1(13) . . . . ?
C42 C6 C33 S4 179.4(8) . . . . ?
C42 C6 C33 C1 1.2(12) . . . . ?
C43 C14 C19 N1 -177.9(9) . . . . ?
C43 C14 C19 C28 0.0(15) . . . . ?
C43 C30 C37 F2 -179.5(11) . . . . ?
C43 C30 C37 C28 -0.3(19) . . . . ?
C44 C8 N2 C47 -179.5(12) . . . . ?
C44 C8 N2 C54 34.7(19) . . . . ?
C44 C8 C36 C2 -179.4(10) . . . . ?
C44 C8 C36 C34 -4.6(16) . . . . ?
C44 N4 C41 C1 174.0(12) . . . . ?
C44 N4 C41 C7 -3.5(12) . . . . ?
C44 N4 C53 C90 92.1(18) . . . . ?
C45 C13 C39 C3 8.2(18) . . . . ?
C45 C13 C39 C17 -174.5(11) . . . . ?
C46 C17 C23 O1 0(2) . . . . ?
C46 C17 C23 C18 178.1(10) . . . . ?
C46 C17 C39 C3 -179.4(10) . . . . ?
C46 C17 C39 C13 2.9(19) . . . . ?
C47 C2 C36 C8 -2.3(12) . . . . ?
C47 C2 C36 C34 -176.7(10) . . . . ?
C47 N2 C54 C55 -93.8(12) . . . . ?
C47 C22 C25 S3 -0.2(12) . . . . ?
C47 C22 C25 C4 -178.9(9) . . . . ?
C50 C9 C12 C11 -172.2(11) . . . . ?
C50 C9 C12 C24 3.9(19) . . . . ?
C50 C9 C15 C5 171.8(11) . . . . ?
C50 C9 C15 C49 -7.8(19) . . . . ?
C53 N4 C41 C1 -3.6(19) . . . . ?
C53 N4 C41 C7 178.9(11) . . . . ?
C53 N4 C44 C8 -5(2) . . . . ?
C53 N4 C44 C40 -179.5(12) . . . . ?
C53 C90 C95 C91 167.6(13) . . . . ?
C53 C90 C97 C98 -97(2) . . . . ?
C54 N2 C47 C2 150.8(9) . . . . ?
C54 N2 C47 C22 -29.3(18) . . . . ?
C54 C55 C57 C58 80.2(17) . . . . ?
C54 C55 C84 C85 61(2) . . . . ?
C55 C57 C58 C56 -167.9(14) . . . . ?
C55 C84 C85 C86 178(2) . . . . ?
C56 C59 C70 C60 -179(2) . . . . ?
C57 C55 C84 C85 -160.9(16) . . . . ?
C58 C56 C59 C70 159(2) . . . . ?
C59 C56 C58 C57 178.4(17) . . . . ?
C61 C62 C63 C64 76.2(17) . . . . ?
C62 C63 C64 C65 172.9(18) . . . . ?
C63 C64 C65 C66 165(2) . . . . ?
C64 C65 C66 C68 155(3) . . . . ?
C65 C66 C68 C67 171(3) . . . . ?
C68 C67 C72 C73 174(4) . . . . ?
C69 C60 C70 C59 163(3) . . . . ?
C70 C60 C69 C71 179(3) . . . . ?
C72 C67 C68 C66 159(4) . . . . ?
C74 C75 C76 C77 -177.8(18) . . . . ?
C75 C76 C77 C78 -173(2) . . . . ?
C76 C77 C78 C80 -172(2) . . . . ?
C77 C78 C80 C79 176(2) . . . . ?
C80 C79 C82 C81 -177(3) . . . . ?
C82 C79 C80 C78 -73(3) . . . . ?
C83 C81 C82 C79 147(4) . . . . ?
C84 C55 C57 C58 -61.0(17) . . . . ?
C84 C85 C86 C87 174(2) . . . . ?
C85 C86 C87 C88 151(3) . . . . ?
C86 C87 C88 C89 165(4) . . . . ?
C90 C97 C98 C104 -174(2) . . . . ?
C92 C93 C96 C91 -173(2) . . . . ?
C94 C92 C93 C96 168(2) . . . . ?
C95 C90 C97 C98 51(3) . . . . ?
C95 C91 C96 C93 163.9(19) . . . . ?
C96 C91 C95 C90 103(2) . . . . ?
C97 C90 C95 C91 22(3) . . . . ?
C97 C98 C104 C99 177(3) . . . . ?
C102 C99 C104 C98 -169(3) . . . . ?
C102 C100 C103 C101 -178(3) . . . . ?
C103 C100 C102 C99 -179(3) . . . . ?
C104 C99 C102 C100 173(3) . . . . ?

loop_
_twin_individual_id
_twin_individual_mass_fraction_refined
1 0.42(4)
2 0.58(4)

loop_
_smtbx_masks_void_nr
_smtbx_masks_void_average_x
_smtbx_masks_void_average_y
_smtbx_masks_void_average_z
_smtbx_masks_void_volume
_smtbx_masks_void_count_electrons
_smtbx_masks_void_content
1 0.000 0.000 -0.045 104.2 14.5 ?
2 0.000 0.000 0.172 491.7 56.0 ?
3 0.000 0.000 0.455 104.2 14.4 ?
4 0.000 0.000 0.672 491.7 56.0 ?
5 -0.063 0.226 -0.036 217.8 40.0 ?
6 -0.045 0.396 0.297 217.8 40.0 ?
7 0.108 0.378 0.631 217.8 40.0 ?
8 -0.045 0.559 0.797 217.8 39.2 ?
9 0.108 0.729 0.131 217.8 39.2 ?
10 -0.063 0.712 0.464 217.8 39.2 ?
11 0.045 0.183 0.812 13.3 0.0 ?
12 0.045 0.862 0.312 13.3 0.0 ?
13 0.333 0.667 0.839 491.7 56.0 ?
14 0.333 0.667 0.339 491.7 56.0 ?
15 0.138 0.183 0.312 13.3 0.0 ?
16 0.138 0.955 0.812 13.3 0.0 ?
17 0.151 0.529 0.478 13.3 0.0 ?
18 0.151 0.622 0.978 13.3 0.0 ?
19 0.271 0.378 0.131 217.8 39.3 ?
20 0.271 0.892 0.631 217.8 40.1 ?
21 0.288 0.063 0.964 217.8 40.1 ?
22 0.288 0.226 0.464 217.8 39.3 ?
23 0.333 0.667 0.622 104.2 14.5 ?
24 0.333 0.667 0.122 104.2 14.4 ?
25 0.441 0.045 0.297 217.8 40.1 ?
26 0.441 0.396 0.797 217.8 39.3 ?
27 0.378 0.529 0.978 13.3 0.0 ?
28 0.378 0.849 0.478 13.3 0.0 ?
29 0.667 0.333 0.506 491.7 56.0 ?
30 0.667 0.333 0.006 491.7 56.0 ?
31 0.471 0.622 0.478 13.3 0.0 ?
32 0.471 0.849 0.978 13.3 0.0 ?
33 0.484 0.196 0.145 13.3 0.0 ?
34 0.484 0.288 0.645 13.3 0.0 ?
35 0.604 0.559 0.297 217.8 40.1 ?
36 0.604 0.045 0.797 217.8 39.3 ?
37 0.622 0.729 0.631 217.8 40.1 ?
38 0.622 0.892 0.131 217.8 39.3 ?
39 0.667 0.333 0.289 104.2 14.4 ?
40 0.667 0.333 0.789 104.2 14.3 ?
41 0.774 0.712 -0.036 217.8 40.1 ?
42 0.774 0.063 0.464 217.8 39.3 ?
43 0.712 0.196 0.645 13.3 0.0 ?
44 0.712 0.516 0.145 13.3 0.0 ?
45 0.804 0.288 0.145 13.3 0.0 ?
46 0.804 0.516 0.645 13.3 0.0 ?
47 0.817 0.862 0.812 13.3 0.0 ?
48 0.817 0.955 0.312 13.3 0.0 ?
